data_4081294
loop_
_publ_author_name
'Timerbulatova, Marina G.'
'Gatus, Mark R. D.'
'Vuong, Khuong Q.'
'Bhadbhade, Mohan'
'Algarra, Andr G.'
'Macgregor, Stuart A.'
'Messerle, Barbara A.'

_publ_section_title
;
 Bimetallic Complexes for Enhancing Catalyst Efficiency: Probing the
 Relationship between Activity and Intermetallic Distance
;
_journal_issue 18
_journal_name_full Organometallics
_journal_page_first 5071
_journal_paper_doi 10.1021/om4005059
_journal_volume 32
_journal_year 2013
_chemical_formula_sum 'C98.5 H52.5 B2 Cl3.5 F48 N8 O5 Rh2'
_chemical_formula_weight 2691.50
_chemical_name_systematic
; 

 ? 

;
_space_group_IT_number 2
_symmetry_cell_setting triclinic
_symmetry_space_group_name_Hall '-P 1'
_symmetry_space_group_name_H-M 'P -1'
_atom_sites_solution_hydrogens geom
_atom_sites_solution_primary direct
_atom_sites_solution_secondary difmap
_audit_creation_method SHELXL-97
_cell_angle_alpha 82.603(2)
_cell_angle_beta 76.862(2)
_cell_angle_gamma 86.683(2)
_cell_formula_units_Z 2
_cell_length_a 13.2505(5)
_cell_length_b 16.5740(6)
_cell_length_c 26.0950(11)
_cell_measurement_reflns_used 9857
_cell_measurement_temperature 155(2)
_cell_measurement_theta_max 28.023
_cell_measurement_theta_min 2.264
_cell_volume 5531.9(4)
_computing_cell_refinement '<i>APEX2 </i>(Bruker, 2007)'
_computing_data_collection '<i>APEX2 </i>(Bruker, 2007)'
_computing_data_reduction '<i>APEX2 </i>(Bruker, 2007)'
_computing_molecular_graphics '<i>SHELXTL-Plus</i> (Sheldrick, 2008)'
_computing_structure_refinement '<i>SHELXL-97</i> (Sheldrick, 2008)'
_computing_structure_solution '<i>SHELXS-97</i> (Sheldrick, 2008)'
_diffrn_ambient_temperature 155(2)
_diffrn_measured_fraction_theta_full 0.987
_diffrn_measured_fraction_theta_max 0.987
_diffrn_measurement_device_type 'Bruker kappa APEXII CCD Diffractometer'
_diffrn_measurement_method '\f scans, and \w scans with \k offsets'
_diffrn_radiation_monochromator graphite
_diffrn_radiation_source 'fine-focus sealed tube'
_diffrn_radiation_type MoK\a
_diffrn_radiation_wavelength 0.71073
_diffrn_reflns_av_R_equivalents 0.0333
_diffrn_reflns_av_sigmaI/netI 0.0280
_diffrn_reflns_limit_h_max 15
_diffrn_reflns_limit_h_min -15
_diffrn_reflns_limit_k_max 19
_diffrn_reflns_limit_k_min -19
_diffrn_reflns_limit_l_max 31
_diffrn_reflns_limit_l_min -29
_diffrn_reflns_number 70626
_diffrn_reflns_theta_full 25.00
_diffrn_reflns_theta_max 25.00
_diffrn_reflns_theta_min 2.15
_exptl_absorpt_coefficient_mu 0.518
_exptl_absorpt_correction_T_max 0.9362
_exptl_absorpt_correction_T_min 0.8399
_exptl_absorpt_correction_type multi-scan
_exptl_absorpt_process_details 'SADABS (Bruker, 2001)'
_exptl_crystal_colour Yellow
_exptl_crystal_density_diffrn 1.616
_exptl_crystal_density_method 'not measured'
_exptl_crystal_description Blocks
_exptl_crystal_F_000 2662
_exptl_crystal_size_max 0.35
_exptl_crystal_size_mid 0.24
_exptl_crystal_size_min 0.13
_refine_diff_density_max 2.184
_refine_diff_density_min -1.036
_refine_diff_density_rms 0.099
_refine_ls_extinction_method none
_refine_ls_goodness_of_fit_ref 1.272
_refine_ls_hydrogen_treatment constr
_refine_ls_matrix_type full
_refine_ls_number_parameters 1973
_refine_ls_number_reflns 19241
_refine_ls_number_restraints 1552
_refine_ls_restrained_S_all 1.284
_refine_ls_R_factor_all 0.0684
_refine_ls_R_factor_gt 0.0570
_refine_ls_shift/su_max 0.001
_refine_ls_shift/su_mean 0.000
_refine_ls_structure_factor_coef Fsqd
_refine_ls_weighting_details 'calc w=1/[\s^2^(Fo^2^)+(0.0758P)^2^+8.8129P] where P=(Fo^2^+2Fc^2^)/3'
_refine_ls_weighting_scheme calc
_refine_ls_wR_factor_gt 0.1580
_refine_ls_wR_factor_ref 0.1697
_reflns_number_gt 16148
_reflns_number_total 19241
_reflns_threshold_expression >2sigma(I)
_cod_data_source_file om4005059_si_002.cif
_cod_data_source_block mark4_p1bar
_cod_depositor_comments
;
The following automatic conversions were performed:

'_symmetry_cell_setting' value 'Triclinic' changed to 'triclinic'
according to /home/saulius/struct/CIF-dictionaries/cif_core.dic
dictionary named 'cif_core.dic' version 2.4.2 from
2011-04-26.

'_exptl_absorpt_correction_type' value 'Multi-scan'
changed to 'multi-scan' according to
/home/saulius/struct/CIF-dictionaries/cif_core.dic dictionary named
'cif_core.dic' version 2.4.2 from 2011-04-26.

Automatic conversion script
Id: cif_fix_values 1891 2012-01-12 08:04:46Z andrius 
;
_cod_original_formula_sum 'C98.50 H52.50 B2 Cl3.50 F48 N8 O5 Rh2'
_cod_database_code 4081294

loop_
_symmetry_equiv_pos_as_xyz
'x, y, z'
'-x, -y, -z'

loop_
_atom_site_label
_atom_site_type_symbol
_atom_site_fract_x
_atom_site_fract_y
_atom_site_fract_z
_atom_site_U_iso_or_equiv
_atom_site_adp_type
_atom_site_occupancy
_atom_site_symmetry_multiplicity
_atom_site_calc_flag
_atom_site_refinement_flags
_atom_site_disorder_assembly
_atom_site_disorder_group
Rh1A Rh 0.06888(2) 0.367121(18) 0.319514(13) 0.03071(11) Uani 1 1 d . . .
C1AA C -0.0349(4) 0.4256(3) 0.2921(2) 0.0515(13) Uani 1 1 d . . .
O1AA O -0.0979(4) 0.4594(3) 0.2743(2) 0.0896(16) Uani 1 1 d . . .
C2AA C 0.0749(3) 0.4507(3) 0.3606(2) 0.0407(11) Uani 1 1 d . . .
O2AA O 0.0756(3) 0.4986(2) 0.38763(17) 0.0590(10) Uani 1 1 d . . .
N1A N 0.1882(2) 0.21769(18) 0.35455(12) 0.0244(7) Uani 1 1 d . . .
N2A N 0.1850(2) 0.30105(19) 0.34803(13) 0.0278(7) Uani 1 1 d . . .
C3A C 0.2727(3) 0.3231(3) 0.35791(18) 0.0368(10) Uani 1 1 d . . .
H1A H 0.2925 0.3778 0.3558 0.044 Uiso 1 1 calc R . .
C4A C 0.3316(3) 0.2554(3) 0.37165(19) 0.0400(10) Uani 1 1 d . . .
H2A H 0.3971 0.2550 0.3807 0.048 Uiso 1 1 calc R . .
C5A C 0.2762(3) 0.1897(3) 0.36951(17) 0.0326(9) Uani 1 1 d . . .
H3A H 0.2960 0.1342 0.3771 0.039 Uiso 1 1 calc R . .
C1M C 0.0951(3) 0.1749(2) 0.35376(15) 0.0242(8) Uani 1 1 d . . .
H4A H 0.0359 0.1991 0.3788 0.029 Uiso 1 1 calc R . .
N1A' N 0.0725(3) 0.19060(19) 0.30069(13) 0.0277(7) Uani 1 1 d . . .
N2A' N 0.0553(3) 0.2688(2) 0.28033(14) 0.0330(8) Uani 1 1 d . . .
C3A' C 0.0274(4) 0.2632(3) 0.23516(19) 0.0463(12) Uani 1 1 d . . .
H7A H 0.0113 0.3085 0.2118 0.056 Uiso 1 1 calc R . .
C4A' C 0.0251(4) 0.1829(3) 0.2266(2) 0.0516(13) Uani 1 1 d . . .
H6A H 0.0073 0.1628 0.1974 0.062 Uiso 1 1 calc R . .
C5A' C 0.0539(4) 0.1383(3) 0.26925(18) 0.0399(10) Uani 1 1 d . . .
H5A H 0.0595 0.0806 0.2753 0.048 Uiso 1 1 calc R . .
Rh1B Rh 0.33306(3) 0.35085(2) 0.196883(14) 0.03956(12) Uani 1 1 d . . .
C1BB C 0.3682(5) 0.4325(3) 0.2323(2) 0.0535(13) Uani 1 1 d . . .
O1BB O 0.3881(4) 0.4814(2) 0.25353(18) 0.0777(13) Uani 1 1 d . . .
C2BB C 0.2233(5) 0.4194(3) 0.18240(19) 0.0488(12) Uani 1 1 d . . .
O2BB O 0.1565(4) 0.4608(2) 0.17476(17) 0.0674(11) Uani 1 1 d . . .
N1B N 0.3204(3) 0.1806(2) 0.16769(14) 0.0347(8) Uani 1 1 d . . .
N2B N 0.2960(3) 0.2608(2) 0.15724(14) 0.0379(8) Uani 1 1 d . . .
C3B C 0.2550(4) 0.2667(3) 0.11405(19) 0.0485(12) Uani 1 1 d . . .
H7B H 0.2321 0.3161 0.0969 0.058 Uiso 1 1 calc R . .
C4B C 0.2509(4) 0.1911(3) 0.0982(2) 0.0506(12) Uani 1 1 d . . .
H6B H 0.2249 0.1787 0.0691 0.061 Uiso 1 1 calc R . .
C5B C 0.2920(4) 0.1376(3) 0.13284(18) 0.0429(11) Uani 1 1 d . . .
H5B H 0.2994 0.0803 0.1326 0.051 Uiso 1 1 calc R . .
C1N C 0.3575(3) 0.1529(2) 0.21595(16) 0.0301(9) Uani 1 1 d . . .
H4B H 0.3047 0.1705 0.2467 0.036 Uiso 1 1 calc R . .
N1B' N 0.4549(3) 0.1921(2) 0.21406(14) 0.0369(8) Uani 1 1 d . . .
N2B' N 0.4542(3) 0.2751(2) 0.21273(16) 0.0422(9) Uani 1 1 d . . .
C3B' C 0.5483(5) 0.2921(3) 0.2165(2) 0.0622(15) Uani 1 1 d . . .
H1B H 0.5713 0.3456 0.2157 0.075 Uiso 1 1 calc R . .
C4B' C 0.6094(5) 0.2219(4) 0.2217(3) 0.0694(18) Uani 1 1 d . . .
H2B H 0.6792 0.2182 0.2254 0.083 Uiso 1 1 calc R . .
C5B' C 0.5477(4) 0.1593(3) 0.2202(2) 0.0507(12) Uani 1 1 d . . .
H3B H 0.5667 0.1030 0.2230 0.061 Uiso 1 1 calc R . .
O1C O 0.2441(2) 0.06741(15) 0.30296(10) 0.0262(6) Uani 1 1 d . . .
C1C C 0.1008(3) 0.0849(2) 0.37242(15) 0.0228(7) Uani 1 1 d . . .
C2C C 0.0285(3) 0.0536(2) 0.41636(16) 0.0291(8) Uani 1 1 d . . .
H2C H -0.0218 0.0890 0.4349 0.035 Uiso 1 1 calc R . .
C3C C 0.0287(3) -0.0289(3) 0.43355(17) 0.0339(9) Uani 1 1 d . . .
H3C H -0.0214 -0.0502 0.4637 0.041 Uiso 1 1 calc R . .
C4C C 0.1019(3) -0.0801(2) 0.40663(16) 0.0315(9) Uani 1 1 d . . .
H4C H 0.1016 -0.1366 0.4190 0.038 Uiso 1 1 calc R . .
C5C C 0.3895(4) -0.1056(3) 0.24571(19) 0.0398(10) Uani 1 1 d . . .
H8C H 0.3978 -0.1630 0.2527 0.048 Uiso 1 1 calc R . .
C6C C 0.4485(4) -0.0661(3) 0.2001(2) 0.0490(12) Uani 1 1 d . . .
H9C H 0.4955 -0.0962 0.1759 0.059 Uiso 1 1 calc R . .
C7C C 0.4390(4) 0.0178(3) 0.18951(19) 0.0441(11) Uani 1 1 d . . .
H10C H 0.4798 0.0453 0.1581 0.053 Uiso 1 1 calc R . .
C8C C 0.3700(3) 0.0616(2) 0.22475(16) 0.0317(9) Uani 1 1 d . . .
C9C C 0.2562(3) -0.1092(2) 0.33299(16) 0.0270(8) Uani 1 1 d . . .
C10C C 0.3182(3) -0.0646(2) 0.28209(16) 0.0279(8) Uani 1 1 d . . .
C11C C 0.3108(3) 0.0194(2) 0.27041(15) 0.0257(8) Uani 1 1 d . . .
C12C C 0.1741(3) 0.0309(2) 0.34596(14) 0.0224(7) Uani 1 1 d . . .
C13C C 0.1762(3) -0.0519(2) 0.36201(15) 0.0251(8) Uani 1 1 d . . .
C14C C 0.3297(4) -0.1418(3) 0.36902(18) 0.0372(10) Uani 1 1 d . . .
H14A H 0.3817 -0.1791 0.3508 0.056 Uiso 1 1 calc R . .
H14B H 0.2900 -0.1709 0.4018 0.056 Uiso 1 1 calc R . .
H14C H 0.3645 -0.0962 0.3775 0.056 Uiso 1 1 calc R . .
C15C C 0.2021(4) -0.1809(2) 0.31945(18) 0.0374(10) Uani 1 1 d . . .
H15A H 0.1556 -0.1602 0.2961 0.056 Uiso 1 1 calc R . .
H15B H 0.1620 -0.2099 0.3522 0.056 Uiso 1 1 calc R . .
H15C H 0.2544 -0.2182 0.3014 0.056 Uiso 1 1 calc R . .
B1D B 0.9614(3) 0.7281(3) 0.10595(17) 0.0264(9) Uani 1 1 d . B 8
C11D C 0.8464(3) 0.6904(2) 0.11303(15) 0.0292(8) Uani 1 1 d . B 8
C12D C 0.8218(3) 0.6131(3) 0.13961(16) 0.0344(9) Uani 1 1 d . B 8
H12D H 0.8697 0.5838 0.1577 0.041 Uiso 1 1 calc R B 8
C13D C 0.7282(4) 0.5778(3) 0.14020(17) 0.0428(11) Uani 1 1 d D B 8
C14D C 0.6568(4) 0.6184(3) 0.11499(19) 0.0496(13) Uani 1 1 d . B 8
H14D H 0.5927 0.5946 0.1160 0.059 Uiso 1 1 calc R B 8
C15D C 0.6796(3) 0.6941(3) 0.08822(19) 0.0462(12) Uani 1 1 d D B 8
C16D C 0.7735(3) 0.7293(3) 0.08697(17) 0.0371(10) Uani 1 1 d . B 8
H16D H 0.7879 0.7816 0.0677 0.044 Uiso 1 1 calc R B 8
C17D C 0.7025(4) 0.4959(3) 0.1694(2) 0.0648(16) Uani 1 1 d DU B 8
F171 F 0.7864(11) 0.4557(9) 0.1786(5) 0.100(4) Uani 0.50 1 d PDU C 1
F172 F 0.6322(12) 0.4929(15) 0.2131(5) 0.092(4) Uani 0.50 1 d PDU D 1
F173 F 0.6727(17) 0.4478(15) 0.1397(11) 0.080(4) Uani 0.50 1 d PDU E 1
F174 F 0.7632(10) 0.4668(9) 0.2041(4) 0.090(3) Uani 0.50 1 d PDU F 2
F175 F 0.6031(9) 0.4985(13) 0.2003(5) 0.067(3) Uani 0.50 1 d PDU G 2
F176 F 0.7010(17) 0.4356(15) 0.1381(11) 0.083(5) Uani 0.50 1 d PDU H 2
C18D C 0.6044(4) 0.7408(4) 0.0609(2) 0.0843(16) Uani 1 1 d DU . .
F181 F 0.6376(18) 0.7895(13) 0.0160(5) 0.086(4) Uani 0.30 1 d PDU I 1
F182 F 0.5213(6) 0.6975(8) 0.0615(5) 0.094(3) Uani 0.30 1 d PDU I 1
F183 F 0.5374(7) 0.7868(7) 0.0943(4) 0.098(2) Uani 0.30 1 d PDU I 1
F184 F 0.5068(9) 0.7213(16) 0.0807(8) 0.100(4) Uani 0.30 1 d PDU I 2
F185 F 0.6384(10) 0.8113(6) 0.0330(4) 0.087(3) Uani 0.30 1 d PDU I 2
F186 F 0.6271(8) 0.7189(8) 0.0106(3) 0.104(2) Uani 0.30 1 d PDU I 2
F187 F 0.5721(17) 0.7005(14) 0.0259(9) 0.094(3) Uani 0.20 1 d PDU I 3
F188 F 0.6384(10) 0.8113(6) 0.0330(4) 0.087(3) Uani 0.20 1 d PDU I 3
F189 F 0.5374(7) 0.7868(7) 0.0943(4) 0.098(2) Uani 0.20 1 d PDU I 3
F190 F 0.5821(17) 0.8141(10) 0.0791(10) 0.088(4) Uani 0.20 1 d PDU I 4
F191 F 0.6271(8) 0.7189(8) 0.0106(3) 0.104(2) Uani 0.20 1 d PDU I 4
F192 F 0.5213(6) 0.6975(8) 0.0615(5) 0.094(3) Uani 0.20 1 d PDU I 4
C21D C 0.9575(3) 0.8280(2) 0.09829(15) 0.0269(8) Uani 1 1 d . . .
C22D C 0.8725(3) 0.8732(3) 0.12350(17) 0.0352(9) Uani 1 1 d . B .
H22D H 0.8133 0.8450 0.1439 0.042 Uiso 1 1 calc R . .
C23D C 0.8712(4) 0.9575(3) 0.11991(19) 0.0431(11) Uani 1 1 d . . .
C24D C 0.9563(4) 1.0004(3) 0.09154(19) 0.0420(11) Uani 1 1 d . B .
H24D H 0.9555 1.0581 0.0888 0.050 Uiso 1 1 calc R . .
C25D C 1.0431(3) 0.9575(3) 0.06707(17) 0.0349(9) Uani 1 1 d . . .
C26D C 1.0429(3) 0.8731(2) 0.07036(16) 0.0298(8) Uani 1 1 d . B .
H26D H 1.1030 0.8451 0.0530 0.036 Uiso 1 1 calc R . .
C27D C 0.7769(5) 1.0029(3) 0.1467(2) 0.0702(15) Uani 1 1 d DU B .
C28D C 1.1385(4) 1.0018(3) 0.0389(2) 0.0450(11) Uani 1 1 d . B .
F271 F 0.7162(9) 0.9575(7) 0.1868(4) 0.067(3) Uani 0.50 1 d PDU B 1
F272 F 0.8017(12) 1.0628(6) 0.1714(5) 0.094(4) Uani 0.50 1 d PDU B 1
F273 F 0.7095(9) 1.0264(10) 0.1174(4) 0.104(3) Uani 0.50 1 d PDU B 1
F274 F 0.739(2) 0.9696(18) 0.1989(6) 0.081(5) Uani 0.25 1 d PDU B 2
F275 F 0.7769(18) 1.0853(8) 0.1270(10) 0.079(5) Uani 0.25 1 d PDU B 2
F276 F 0.6954(10) 0.9793(10) 0.1250(7) 0.063(3) Uani 0.25 1 d PDU B 2
F277 F 0.794(2) 1.0389(13) 0.1869(7) 0.074(4) Uani 0.25 1 d PDU B 3
F278 F 0.7554(17) 1.0666(9) 0.1132(7) 0.059(4) Uani 0.25 1 d PDU B 3
F279 F 0.6915(13) 0.9601(12) 0.1633(11) 0.086(4) Uani 0.25 1 d PDU B 3
F281 F 1.1918(3) 0.9670(2) -0.00254(14) 0.0705(10) Uani 1 1 d . . .
F282 F 1.2045(3) 1.0057(2) 0.07001(15) 0.0796(11) Uani 1 1 d . . .
F283 F 1.1190(3) 1.07903(19) 0.02038(16) 0.0741(10) Uani 1 1 d . . .
C31D C 1.0274(3) 0.6881(2) 0.05384(15) 0.0266(8) Uani 1 1 d . . .
C32D C 1.0296(3) 0.7235(2) 0.00212(16) 0.0291(8) Uani 1 1 d . B .
H32D H 1.0002 0.7767 -0.0035 0.035 Uiso 1 1 calc R . .
C33D C 1.0737(3) 0.6831(3) -0.04143(16) 0.0341(9) Uani 1 1 d . . .
C34D C 1.1175(4) 0.6062(3) -0.03552(17) 0.0387(10) Uani 1 1 d . B .
H34D H 1.1475 0.5789 -0.0655 0.046 Uiso 1 1 calc R . .
C35D C 1.1165(4) 0.5696(3) 0.01543(17) 0.0368(10) Uani 1 1 d . . .
C36D C 1.0729(3) 0.6100(2) 0.05872(16) 0.0322(9) Uani 1 1 d . B .
H36D H 1.0740 0.5837 0.0932 0.039 Uiso 1 1 calc R . .
C37D C 1.0725(3) 0.7230(3) -0.09601(18) 0.0496(11) Uani 1 1 d DU B .
C38D C 1.1637(4) 0.4861(3) 0.02348(18) 0.0590(13) Uani 1 1 d DU B .
F371 F 1.0225(10) 0.6780(6) -0.1218(4) 0.067(2) Uani 0.45 1 d PDU B 1
F372 F 1.1682(7) 0.7353(8) -0.1258(4) 0.069(3) Uani 0.45 1 d PDU B 1
F373 F 1.0232(10) 0.7966(5) -0.0988(6) 0.057(3) Uani 0.45 1 d PDU B 1
F374 F 1.0806(13) 0.6711(7) -0.1317(4) 0.061(3) Uani 0.40 1 d PDU B 2
F375 F 1.1515(10) 0.7726(9) -0.1142(5) 0.074(3) Uani 0.40 1 d PDU B 2
F376 F 0.9901(10) 0.7721(9) -0.0975(7) 0.064(4) Uani 0.40 1 d PDU B 2
F377 F 0.9728(15) 0.7302(19) -0.1021(11) 0.059(4) Uani 0.15 1 d PDU B 3
F378 F 1.142(3) 0.691(2) -0.1354(9) 0.065(5) Uani 0.15 1 d PDU B 3
F379 F 1.105(3) 0.8010(12) -0.1036(10) 0.061(4) Uani 0.15 1 d PDU B 3
F381 F 1.1000(6) 0.4402(5) 0.0627(3) 0.067(2) Uani 0.60 1 d PDU B 1
F382 F 1.2108(14) 0.4541(9) -0.0192(4) 0.105(4) Uani 0.40 1 d PDU B 1
F383 F 1.2449(5) 0.4845(4) 0.0459(3) 0.0825(19) Uani 0.60 1 d PDU B 1
F384 F 1.1380(12) 0.4446(9) 0.0707(4) 0.090(4) Uani 0.40 1 d PDU B 2
F385 F 1.1431(5) 0.4377(3) -0.0109(2) 0.0563(14) Uani 0.60 1 d PDU B 2
F386 F 1.2665(6) 0.4874(6) 0.0030(6) 0.088(3) Uani 0.40 1 d PDU B 2
C41D C 1.0128(3) 0.7040(2) 0.15737(15) 0.0263(8) Uani 1 1 d . . .
C42D C 1.1203(3) 0.6983(2) 0.15148(16) 0.0294(8) Uani 1 1 d . B .
H42D H 1.1629 0.7043 0.1167 0.035 Uiso 1 1 calc R . .
C43D C 1.1674(3) 0.6842(2) 0.19434(16) 0.0314(9) Uani 1 1 d . . .
C44D C 1.1085(3) 0.6753(2) 0.24566(16) 0.0331(9) Uani 1 1 d . B .
H44D H 1.1405 0.6648 0.2751 0.040 Uiso 1 1 calc R . .
C45D C 1.0011(3) 0.6820(2) 0.25303(16) 0.0314(9) Uani 1 1 d . . .
C46D C 0.9549(3) 0.6956(2) 0.20981(16) 0.0295(8) Uani 1 1 d . B .
H46D H 0.8814 0.6993 0.2160 0.035 Uiso 1 1 calc R . .
C47D C 1.2823(4) 0.6786(3) 0.18419(16) 0.0456(11) Uani 1 1 d DU B .
C48D C 0.9365(3) 0.6748(2) 0.30811(17) 0.0426(10) Uani 1 1 d DU B .
F471 F 1.3223(3) 0.6158(3) 0.1587(2) 0.0745(14) Uani 0.80 1 d PDU B 1
F472 F 1.3260(3) 0.7446(3) 0.1541(3) 0.0898(17) Uani 0.80 1 d PDU B 1
F473 F 1.3199(3) 0.6737(4) 0.22749(15) 0.0694(12) Uani 0.80 1 d PDU B 1
F474 F 1.3284(16) 0.6570(13) 0.1398(6) 0.066(5) Uiso 0.20 1 d PDU B 2
F475 F 1.3235(16) 0.7444(11) 0.1878(9) 0.078(5) Uiso 0.20 1 d PDU B 2
F476 F 1.3101(17) 0.6261(12) 0.2193(8) 0.080(5) Uiso 0.20 1 d PDU B 2
F481 F 0.8852(10) 0.6064(6) 0.3216(4) 0.069(3) Uani 0.50 1 d PDU B 1
F482 F 0.8637(7) 0.7348(5) 0.3142(5) 0.051(2) Uani 0.50 1 d PDU B 1
F483 F 0.9900(8) 0.6816(8) 0.3450(4) 0.061(3) Uani 0.50 1 d PDU B 1
F484 F 0.8415(8) 0.6446(12) 0.3124(5) 0.052(3) Uani 0.25 1 d PDU B 2
F485 F 0.9282(19) 0.7440(8) 0.3300(7) 0.070(3) Uani 0.25 1 d PDU B 2
F486 F 0.9755(12) 0.6178(12) 0.3411(5) 0.054(3) Uani 0.25 1 d PDU B 2
F487 F 0.8413(11) 0.7085(13) 0.3123(9) 0.048(4) Uani 0.25 1 d PDU B 3
F488 F 0.9780(15) 0.7167(11) 0.3387(7) 0.041(3) Uani 0.25 1 d PDU B 3
F489 F 0.9327(18) 0.5970(8) 0.3298(9) 0.057(4) Uani 0.25 1 d PDU B 3
B1E B 0.5676(3) 0.7315(2) 0.45616(17) 0.0217(8) Uani 1 1 d . . .
C11E C 0.5259(3) 0.6990(2) 0.40818(15) 0.0219(7) Uani 1 1 d . . .
C12E C 0.4320(3) 0.6611(2) 0.41471(15) 0.0229(8) Uani 1 1 d . . .
H12E H 0.3894 0.6510 0.4493 0.028 Uiso 1 1 calc R . .
C13E C 0.3983(3) 0.6373(2) 0.37216(15) 0.0241(8) Uani 1 1 d . J .
C14E C 0.4577(3) 0.6517(2) 0.32117(16) 0.0273(8) Uani 1 1 d . . .
H14E H 0.4345 0.6367 0.2920 0.033 Uiso 1 1 calc R . .
C15E C 0.5518(3) 0.6886(2) 0.31373(16) 0.0290(8) Uani 1 1 d . K .
C16E C 0.5859(3) 0.7095(2) 0.35634(15) 0.0265(8) Uani 1 1 d . . .
H16E H 0.6526 0.7318 0.3502 0.032 Uiso 1 1 calc R . .
C17E C 0.2973(3) 0.5969(2) 0.38243(14) 0.0324(9) Uani 1 1 d DU . .
C18E C 0.6185(3) 0.7036(3) 0.25951(18) 0.0457(11) Uani 1 1 d DU . .
F17A F 0.2197(9) 0.6421(6) 0.4092(3) 0.034(3) Uani 0.60 1 d PDU J 1
F17B F 0.2964(11) 0.5250(6) 0.4132(4) 0.036(3) Uani 0.60 1 d PDU J 1
F17C F 0.2692(11) 0.5827(6) 0.3376(4) 0.047(4) Uani 0.60 1 d PDU J 1
F17D F 0.226(3) 0.6256(18) 0.4216(10) 0.033(4) Uani 0.20 1 d PDU J 2
F17E F 0.306(3) 0.5168(13) 0.3967(9) 0.038(4) Uani 0.20 1 d PDU J 2
F17F F 0.257(4) 0.606(2) 0.3393(13) 0.036(4) Uani 0.20 1 d PDU J 2
F17G F 0.214(3) 0.649(2) 0.3930(10) 0.034(4) Uani 0.20 1 d PDU J 3
F17H F 0.282(4) 0.5364(18) 0.4234(12) 0.033(5) Uani 0.20 1 d PDU J 3
F17I F 0.289(3) 0.5565(16) 0.3414(10) 0.038(4) Uani 0.20 1 d PDU J 3
F18A F 0.6771(5) 0.7691(4) 0.2517(4) 0.0607(18) Uani 0.75 1 d PDU K 1
F18B F 0.6870(6) 0.6413(4) 0.2509(6) 0.066(2) Uani 0.75 1 d PDU K 1
F18C F 0.5640(8) 0.7120(5) 0.2215(4) 0.064(2) Uani 0.75 1 d PDU K 1
F18D F 0.6375(15) 0.7827(11) 0.2494(12) 0.062(5) Uani 0.25 1 d PDU K 2
F18E F 0.575(3) 0.6809(16) 0.2229(13) 0.059(5) Uani 0.25 1 d PDU K 2
F18F F 0.7070(15) 0.6619(14) 0.2473(17) 0.058(5) Uani 0.25 1 d PDU K 2
C21E C 0.5839(3) 0.8306(2) 0.44557(14) 0.0215(7) Uani 1 1 d . . .
C22E C 0.5855(3) 0.8804(2) 0.39776(16) 0.0280(8) Uani 1 1 d . . .
H22E H 0.5703 0.8574 0.3689 0.034 Uiso 1 1 calc R . .
C23E C 0.6085(3) 0.9624(3) 0.39111(18) 0.0363(10) Uani 1 1 d . L .
C24E C 0.6327(3) 0.9982(2) 0.43146(19) 0.0376(10) Uani 1 1 d . . .
H24E H 0.6499 1.0540 0.4266 0.045 Uiso 1 1 calc R . .
C25E C 0.6310(3) 0.9506(2) 0.47939(16) 0.0277(8) Uani 1 1 d . . .
C26E C 0.6043(3) 0.8697(2) 0.48622(15) 0.0234(8) Uani 1 1 d . . .
H26E H 0.5996 0.8395 0.5201 0.028 Uiso 1 1 calc R . .
C27E C 0.6067(4) 1.0132(3) 0.3399(2) 0.0600(13) Uani 1 1 d DU . .
C28E C 0.6654(4) 0.9844(2) 0.5224(2) 0.0394(11) Uani 1 1 d . . .
F27A F 0.5223(9) 1.0022(7) 0.3232(5) 0.060(3) Uani 0.45 1 d PDU L 1
F27B F 0.6873(10) 0.9996(10) 0.3023(4) 0.094(3) Uani 0.45 1 d PDU L 1
F27C F 0.6067(13) 1.0932(5) 0.3438(5) 0.079(3) Uani 0.45 1 d PDU L 1
F27D F 0.571(2) 0.9756(11) 0.3053(7) 0.072(4) Uani 0.25 1 d PDU L 2
F27E F 0.6996(12) 1.0390(15) 0.3127(8) 0.069(4) Uani 0.25 1 d PDU L 2
F27F F 0.5525(17) 1.0843(10) 0.3474(7) 0.074(4) Uani 0.25 1 d PDU L 2
F27G F 0.5114(11) 1.0357(13) 0.3312(9) 0.076(4) Uani 0.30 1 d PDU L 3
F27H F 0.6466(16) 0.9666(7) 0.2988(4) 0.071(3) Uani 0.30 1 d PDU L 3
F27I F 0.6757(16) 1.0738(12) 0.3259(8) 0.075(4) Uani 0.30 1 d PDU L 3
F28A F 0.6151(2) 0.95440(17) 0.57091(11) 0.0507(7) Uani 1 1 d . . .
F28B F 0.7647(2) 0.9675(2) 0.52161(15) 0.0692(10) Uani 1 1 d . . .
F28C F 0.6506(3) 1.06492(16) 0.52035(14) 0.0727(10) Uani 1 1 d . . .
C31E C 0.6799(3) 0.6853(2) 0.46026(14) 0.0199(7) Uani 1 1 d . . .
C32E C 0.7615(3) 0.7226(2) 0.47240(14) 0.0217(7) Uani 1 1 d . . .
H32E H 0.7549 0.7791 0.4762 0.026 Uiso 1 1 calc R . .
C33E C 0.8526(3) 0.6803(2) 0.47928(15) 0.0233(8) Uani 1 1 d . . .
C34E C 0.8661(3) 0.5984(2) 0.47291(15) 0.0254(8) Uani 1 1 d . . .
H34E H 0.9279 0.5691 0.4774 0.030 Uiso 1 1 calc R . .
C35E C 0.7866(3) 0.5605(2) 0.45986(15) 0.0236(8) Uani 1 1 d . . .
C36E C 0.6960(3) 0.6026(2) 0.45359(15) 0.0230(8) Uani 1 1 d . . .
H36E H 0.6432 0.5747 0.4445 0.028 Uiso 1 1 calc R . .
C37E C 0.9361(3) 0.7225(2) 0.49399(17) 0.0285(8) Uani 1 1 d . . .
C38E C 0.7995(3) 0.4729(2) 0.45092(17) 0.0321(9) Uani 1 1 d . . .
F37A F 1.0266(2) 0.7176(2) 0.46031(13) 0.0601(8) Uani 1 1 d . . .
F37B F 0.9156(2) 0.80024(18) 0.49918(18) 0.0800(12) Uani 1 1 d . . .
F37C F 0.9549(3) 0.6896(2) 0.54058(12) 0.0653(9) Uani 1 1 d . . .
F38A F 0.8749(2) 0.43350(15) 0.47106(14) 0.0577(8) Uani 1 1 d . . .
F38B F 0.7130(2) 0.43151(14) 0.47223(11) 0.0418(6) Uani 1 1 d . . .
F38C F 0.8210(2) 0.46326(15) 0.39922(11) 0.0500(7) Uani 1 1 d . . .
C41E C 0.4829(3) 0.7127(2) 0.51277(14) 0.0201(7) Uani 1 1 d . . .
C42E C 0.4980(3) 0.6574(2) 0.55526(15) 0.0223(7) Uani 1 1 d . . .
H42E H 0.5616 0.6271 0.5524 0.027 Uiso 1 1 calc R . .
C43E C 0.4219(3) 0.6452(2) 0.60221(15) 0.0266(8) Uani 1 1 d . M .
C44E C 0.3281(3) 0.6864(2) 0.60775(16) 0.0275(8) Uani 1 1 d . . .
H44E H 0.2768 0.6781 0.6398 0.033 Uiso 1 1 calc R . .
C45E C 0.3099(3) 0.7407(2) 0.56541(16) 0.0257(8) Uani 1 1 d . N .
C46E C 0.3857(3) 0.7536(2) 0.51928(16) 0.0250(8) Uani 1 1 d . . .
H46E H 0.3716 0.7914 0.4910 0.030 Uiso 1 1 calc R . .
C47E C 0.4392(3) 0.5842(3) 0.64670(17) 0.0436(10) Uani 1 1 d DU . .
C48E C 0.2065(3) 0.7827(2) 0.57017(16) 0.0387(10) Uani 1 1 d DU . .
F47A F 0.5305(7) 0.5832(8) 0.6575(5) 0.076(3) Uani 0.50 1 d PDU M 1
F47B F 0.4295(9) 0.5098(4) 0.6328(4) 0.075(3) Uani 0.50 1 d PDU M 1
F47C F 0.3681(7) 0.5873(7) 0.6910(3) 0.083(3) Uani 0.50 1 d PDU M 1
F47D F 0.5384(6) 0.5587(6) 0.6412(4) 0.048(2) Uani 0.50 1 d PDU M 2
F47E F 0.3869(7) 0.5176(6) 0.6557(5) 0.086(3) Uani 0.50 1 d PDU M 2
F47F F 0.4265(9) 0.6200(6) 0.6914(3) 0.091(3) Uani 0.50 1 d PDU M 2
F48A F 0.1294(3) 0.7346(3) 0.5967(2) 0.0606(12) Uani 0.80 1 d PDU N 1
F48B F 0.1974(3) 0.8481(3) 0.5953(2) 0.0668(12) Uani 0.80 1 d PDU N 1
F48C F 0.1820(3) 0.8080(3) 0.52353(15) 0.0622(11) Uani 0.80 1 d PDU N 1
F48D F 0.1316(14) 0.7375(12) 0.5713(8) 0.058(5) Uiso 0.20 1 d PDU N 2
F48E F 0.1790(17) 0.8104(14) 0.6158(6) 0.076(5) Uiso 0.20 1 d PDU N 2
F48F F 0.2097(14) 0.8510(9) 0.5403(7) 0.068(4) Uiso 0.20 1 d PDU N 2
C1AB C 0.533(3) 1.040(3) -0.0021(18) 0.119(12) Uiso 0.25 1 d P . .
Cl1A Cl 0.4548(6) 0.9777(4) 0.0577(3) 0.0686(16) Uiso 0.25 1 d P . .
Cl1B Cl 0.5008(8) 1.0016(6) 0.0528(4) 0.103(3) Uiso 0.25 1 d P . .
C1CD C 0.645(3) 0.203(2) 0.0292(13) 0.091(9) Uiso 0.25 1 d P O 1
H1C1 H 0.6961 0.1674 0.0446 0.109 Uiso 0.25 1 calc PR O 1
H1C2 H 0.6067 0.1682 0.0121 0.109 Uiso 0.25 1 calc PR O 1
Cl1C Cl 0.5521(7) 0.2496(6) 0.0830(3) 0.086(2) Uiso 0.25 1 d P O 1
Cl2C Cl 0.6994(5) 0.2654(4) -0.0109(2) 0.0602(14) Uiso 0.25 1 d P O 1
C2CD C 0.631(3) 0.279(2) 0.0335(13) 0.091(9) Uiso 0.25 1 d P P 2
H2C1 H 0.5948 0.3285 0.0209 0.109 Uiso 0.25 1 calc PR P 2
H2C2 H 0.6855 0.2946 0.0504 0.109 Uiso 0.25 1 calc PR P 2
Cl1D Cl 0.5416(5) 0.2143(4) 0.0800(3) 0.0597(15) Uiso 0.25 1 d P P 2
Cl2D Cl 0.6856(6) 0.2257(5) -0.0184(3) 0.0788(18) Uiso 0.25 1 d P P 2
C1G C 0.0323(9) 0.9139(8) 0.2176(4) 0.049(3) Uiso 0.50 1 d P Q 1
H1G1 H 0.0001 0.9192 0.1866 0.059 Uiso 0.50 1 calc PR Q 1
H1G2 H 0.0544 0.8560 0.2234 0.059 Uiso 0.50 1 calc PR Q 1
Cl1G Cl 0.1358(3) 0.9626(2) 0.19861(16) 0.0876(10) Uiso 0.50 1 d P Q 1
Cl2G Cl -0.0536(4) 0.9266(4) 0.2635(2) 0.1406(17) Uiso 0.50 1 d P Q 1
C1I C -0.0536(4) 0.9266(4) 0.2635(2) 0.1406(17) Uiso 0.25 1 d P R 2
H1I1 H -0.1109 0.9571 0.2503 0.169 Uiso 0.25 1 calc PR R 2
H1I2 H -0.0658 0.8684 0.2631 0.169 Uiso 0.25 1 calc PR R 2
Cl1I Cl -0.0716(4) 0.9373(3) 0.3166(2) 0.0494(11) Uiso 0.25 1 d P R 2
Cl2I Cl 0.0600(5) 0.9488(4) 0.2123(3) 0.0609(14) Uiso 0.25 1 d P R 2
Cl1F Cl 0.4766(5) 0.4807(5) 0.0569(3) 0.174(3) Uani 0.50 1 d P . .

loop_
_atom_site_aniso_label
_atom_site_aniso_U_11
_atom_site_aniso_U_22
_atom_site_aniso_U_33
_atom_site_aniso_U_23
_atom_site_aniso_U_13
_atom_site_aniso_U_12
Rh1A 0.03432(19) 0.02082(17) 0.0354(2) -0.00040(13) -0.00748(14) 0.00501(12)
C1AA 0.065(3) 0.035(3) 0.057(3) -0.009(2) -0.024(3) 0.018(2)
O1AA 0.108(4) 0.074(3) 0.105(4) -0.026(3) -0.066(3) 0.053(3)
C2AA 0.031(2) 0.027(2) 0.060(3) -0.004(2) -0.002(2) 0.0001(17)
O2AA 0.047(2) 0.042(2) 0.089(3) -0.033(2) -0.0035(19) -0.0059(16)
N1A 0.0294(16) 0.0193(15) 0.0241(17) -0.0020(12) -0.0063(13) 0.0019(12)
N2A 0.0310(17) 0.0194(15) 0.0312(18) -0.0018(13) -0.0042(14) 0.0006(13)
C3A 0.037(2) 0.030(2) 0.044(3) -0.0031(18) -0.009(2) -0.0061(18)
C4A 0.035(2) 0.041(2) 0.049(3) -0.004(2) -0.019(2) -0.0034(19)
C5A 0.036(2) 0.029(2) 0.036(2) -0.0032(17) -0.0164(18) 0.0045(17)
C1M 0.0257(18) 0.0233(19) 0.0233(19) -0.0030(15) -0.0060(15) 0.0042(14)
N1A' 0.0351(18) 0.0240(16) 0.0259(17) -0.0007(13) -0.0129(14) 0.0028(13)
N2A' 0.046(2) 0.0240(17) 0.0308(19) 0.0009(14) -0.0161(16) 0.0073(15)
C3A' 0.066(3) 0.040(3) 0.038(3) 0.002(2) -0.027(2) 0.005(2)
C4A' 0.077(4) 0.043(3) 0.047(3) -0.009(2) -0.039(3) 0.005(2)
C5A' 0.054(3) 0.032(2) 0.041(3) -0.0068(19) -0.025(2) 0.005(2)
Rh1B 0.0602(2) 0.02715(19) 0.0309(2) 0.00171(14) -0.01124(17) -0.00519(15)
C1BB 0.084(4) 0.036(3) 0.044(3) 0.001(2) -0.023(3) -0.007(3)
O1BB 0.126(4) 0.048(2) 0.075(3) -0.015(2) -0.050(3) -0.007(2)
C2BB 0.076(4) 0.035(3) 0.036(3) -0.004(2) -0.014(2) 0.001(3)
O2BB 0.088(3) 0.054(2) 0.063(3) -0.0060(19) -0.028(2) 0.020(2)
N1B 0.044(2) 0.0289(18) 0.0295(19) -0.0011(14) -0.0052(16) -0.0039(15)
N2B 0.052(2) 0.0294(19) 0.033(2) 0.0008(15) -0.0119(17) -0.0012(16)
C3B 0.070(3) 0.041(3) 0.037(3) 0.001(2) -0.020(2) -0.002(2)
C4B 0.062(3) 0.055(3) 0.039(3) -0.011(2) -0.017(2) -0.004(2)
C5B 0.058(3) 0.035(2) 0.037(3) -0.0083(19) -0.009(2) -0.005(2)
C1N 0.034(2) 0.028(2) 0.024(2) 0.0008(16) 0.0010(17) -0.0047(16)
N1B' 0.040(2) 0.0317(19) 0.035(2) 0.0060(15) -0.0041(16) -0.0074(15)
N2B' 0.050(2) 0.0311(19) 0.044(2) 0.0073(16) -0.0106(18) -0.0124(17)
C3B' 0.063(3) 0.049(3) 0.075(4) 0.014(3) -0.021(3) -0.028(3)
C4B' 0.050(3) 0.067(4) 0.091(5) 0.018(3) -0.026(3) -0.020(3)
C5B' 0.045(3) 0.047(3) 0.056(3) 0.011(2) -0.010(2) -0.005(2)
O1C 0.0319(14) 0.0187(12) 0.0237(14) -0.0022(10) 0.0020(11) 0.0011(10)
C1C 0.0232(18) 0.0224(18) 0.0227(19) 0.0005(14) -0.0064(15) -0.0001(14)
C2C 0.0252(19) 0.032(2) 0.029(2) -0.0021(16) -0.0047(16) 0.0042(16)
C3C 0.033(2) 0.034(2) 0.031(2) 0.0034(17) 0.0003(18) -0.0046(17)
C4C 0.038(2) 0.0225(19) 0.033(2) 0.0051(16) -0.0077(18) -0.0044(16)
C5C 0.047(3) 0.025(2) 0.043(3) -0.0086(18) -0.001(2) 0.0053(18)
C6C 0.049(3) 0.041(3) 0.048(3) -0.011(2) 0.009(2) 0.010(2)
C7C 0.044(3) 0.039(2) 0.039(3) -0.002(2) 0.009(2) 0.003(2)
C8C 0.035(2) 0.026(2) 0.031(2) -0.0012(16) -0.0017(17) -0.0002(16)
C9C 0.033(2) 0.0188(18) 0.032(2) -0.0028(15) -0.0122(17) -0.0006(15)
C10C 0.030(2) 0.0231(19) 0.031(2) -0.0051(16) -0.0085(17) 0.0032(15)
C11C 0.0263(19) 0.0230(19) 0.028(2) -0.0052(15) -0.0051(16) 0.0025(15)
C12C 0.0256(18) 0.0218(18) 0.0198(18) 0.0009(14) -0.0063(15) -0.0026(14)
C13C 0.0285(19) 0.0230(18) 0.026(2) -0.0018(15) -0.0107(16) -0.0022(15)
C14C 0.045(2) 0.032(2) 0.038(2) -0.0070(18) -0.016(2) 0.0094(18)
C15C 0.047(3) 0.025(2) 0.041(3) -0.0049(18) -0.010(2) -0.0048(18)
B1D 0.027(2) 0.029(2) 0.023(2) -0.0007(17) -0.0047(18) -0.0024(17)
C11D 0.029(2) 0.036(2) 0.022(2) -0.0070(16) -0.0026(16) -0.0057(17)
C12D 0.042(2) 0.038(2) 0.023(2) -0.0074(17) -0.0019(18) -0.0087(18)
C13D 0.051(3) 0.047(3) 0.028(2) -0.012(2) 0.003(2) -0.019(2)
C14D 0.041(3) 0.075(4) 0.034(3) -0.016(2) -0.001(2) -0.026(2)
C15D 0.034(2) 0.070(3) 0.035(3) -0.011(2) -0.006(2) -0.009(2)
C16D 0.033(2) 0.050(3) 0.030(2) -0.0047(19) -0.0076(18) -0.0059(19)
C17D 0.081(4) 0.061(3) 0.052(3) -0.004(3) -0.006(3) -0.038(3)
F171 0.144(8) 0.064(5) 0.091(8) 0.036(7) -0.041(7) -0.050(5)
F172 0.137(9) 0.082(5) 0.039(6) 0.002(5) 0.015(6) -0.036(8)
F173 0.106(11) 0.059(7) 0.078(5) -0.028(5) -0.004(7) -0.043(8)
F174 0.128(7) 0.076(6) 0.071(7) 0.046(6) -0.051(6) -0.057(5)
F175 0.074(5) 0.068(5) 0.048(6) 0.001(5) 0.011(4) -0.033(5)
F176 0.100(10) 0.058(7) 0.076(5) -0.025(5) 0.026(6) -0.026(6)
C18D 0.042(2) 0.139(4) 0.074(3) 0.010(3) -0.025(2) -0.015(3)
F181 0.056(6) 0.140(9) 0.062(6) 0.026(7) -0.034(6) -0.009(7)
F182 0.034(4) 0.156(6) 0.096(6) -0.004(5) -0.024(4) -0.014(4)
F183 0.053(5) 0.128(6) 0.096(5) 0.022(4) -0.008(4) 0.019(4)
F184 0.030(5) 0.164(9) 0.098(8) 0.011(7) -0.015(5) -0.002(6)
F185 0.053(4) 0.132(5) 0.076(5) 0.029(4) -0.037(4) 0.001(4)
F186 0.069(4) 0.167(5) 0.072(3) 0.022(4) -0.027(3) -0.007(4)
F187 0.038(7) 0.166(8) 0.089(8) 0.011(6) -0.047(6) -0.037(7)
F188 0.053(4) 0.132(5) 0.076(5) 0.029(4) -0.037(4) 0.001(4)
F189 0.053(5) 0.128(6) 0.096(5) 0.022(4) -0.008(4) 0.019(4)
F190 0.049(8) 0.113(7) 0.103(8) 0.027(7) -0.040(7) -0.003(7)
F191 0.069(4) 0.167(5) 0.072(3) 0.022(4) -0.027(3) -0.007(4)
F192 0.034(4) 0.156(6) 0.096(6) -0.004(5) -0.024(4) -0.014(4)
C21D 0.031(2) 0.030(2) 0.0216(19) -0.0018(15) -0.0092(16) 0.0003(16)
C22D 0.036(2) 0.038(2) 0.030(2) -0.0035(18) -0.0046(18) -0.0003(18)
C23D 0.050(3) 0.037(2) 0.041(3) -0.009(2) -0.008(2) 0.008(2)
C24D 0.054(3) 0.030(2) 0.044(3) -0.0061(19) -0.015(2) 0.003(2)
C25D 0.043(2) 0.034(2) 0.031(2) -0.0018(17) -0.0134(19) -0.0059(18)
C26D 0.031(2) 0.031(2) 0.028(2) -0.0047(16) -0.0092(17) -0.0003(16)
C27D 0.069(3) 0.056(3) 0.076(4) -0.012(3) 0.001(3) 0.019(3)
C28D 0.053(3) 0.038(3) 0.047(3) -0.001(2) -0.018(2) -0.013(2)
F271 0.061(6) 0.083(5) 0.051(5) -0.024(5) 0.002(4) 0.016(4)
F272 0.113(6) 0.054(5) 0.093(8) -0.037(6) 0.033(6) 0.004(5)
F273 0.082(6) 0.119(8) 0.092(5) 0.005(6) -0.006(4) 0.062(6)
F274 0.083(10) 0.101(9) 0.053(6) -0.033(7) 0.005(7) 0.030(8)
F275 0.081(9) 0.043(6) 0.107(9) -0.028(7) -0.001(8) 0.028(6)
F276 0.043(5) 0.054(7) 0.076(7) 0.005(7) 0.004(5) 0.023(5)
F277 0.096(9) 0.082(10) 0.031(7) -0.014(7) 0.006(7) 0.033(8)
F278 0.063(8) 0.046(7) 0.074(7) -0.027(6) -0.023(6) 0.032(6)
F279 0.068(7) 0.088(7) 0.089(9) -0.010(8) 0.007(8) 0.015(6)
F281 0.066(2) 0.069(2) 0.067(2) -0.0123(17) 0.0155(17) -0.0302(17)
F282 0.071(2) 0.096(3) 0.080(2) 0.012(2) -0.0367(19) -0.042(2)
F283 0.078(2) 0.0415(17) 0.094(3) 0.0188(16) -0.0122(19) -0.0175(15)
C31D 0.0272(19) 0.029(2) 0.024(2) -0.0011(15) -0.0067(16) -0.0040(15)
C32D 0.034(2) 0.028(2) 0.027(2) -0.0013(16) -0.0109(17) -0.0001(16)
C33D 0.041(2) 0.039(2) 0.023(2) -0.0027(17) -0.0100(18) -0.0017(18)
C34D 0.049(3) 0.043(3) 0.026(2) -0.0098(18) -0.0103(19) 0.008(2)
C35D 0.049(3) 0.033(2) 0.031(2) -0.0072(18) -0.014(2) 0.0085(19)
C36D 0.042(2) 0.032(2) 0.023(2) -0.0013(16) -0.0103(18) 0.0009(18)
C37D 0.074(3) 0.048(3) 0.024(2) -0.0022(19) -0.010(2) 0.005(2)
C38D 0.085(3) 0.046(3) 0.049(3) -0.014(2) -0.023(3) 0.024(3)
F371 0.114(7) 0.067(5) 0.028(4) -0.006(3) -0.033(5) -0.008(5)
F372 0.086(5) 0.069(6) 0.036(5) 0.006(5) 0.012(4) 0.006(4)
F373 0.089(6) 0.047(4) 0.033(4) 0.004(4) -0.019(5) 0.008(4)
F374 0.096(7) 0.067(5) 0.021(4) -0.012(3) -0.013(6) 0.016(6)
F375 0.094(6) 0.072(7) 0.041(6) 0.018(5) 0.003(5) -0.011(5)
F376 0.086(6) 0.066(7) 0.037(5) 0.008(7) -0.022(6) 0.027(6)
F377 0.084(7) 0.062(10) 0.034(8) 0.013(9) -0.031(7) 0.015(7)
F378 0.097(8) 0.061(8) 0.028(7) -0.003(7) 0.000(8) 0.011(8)
F379 0.090(9) 0.049(7) 0.034(8) 0.003(6) 0.000(8) 0.005(7)
F381 0.095(5) 0.040(3) 0.077(4) 0.010(3) -0.053(3) 0.005(3)
F382 0.157(9) 0.082(7) 0.065(5) -0.021(5) -0.015(6) 0.071(7)
F383 0.074(4) 0.063(4) 0.115(5) 0.004(4) -0.044(4) 0.030(3)
F384 0.161(9) 0.071(6) 0.041(4) -0.010(4) -0.049(5) 0.072(7)
F385 0.081(4) 0.035(3) 0.056(3) -0.021(2) -0.016(3) 0.013(3)
F386 0.059(4) 0.061(5) 0.156(8) -0.030(6) -0.048(5) 0.022(4)
C41D 0.032(2) 0.0255(19) 0.022(2) -0.0037(15) -0.0055(16) -0.0016(15)
C42D 0.033(2) 0.031(2) 0.023(2) -0.0045(16) -0.0038(16) -0.0004(16)
C43D 0.035(2) 0.033(2) 0.029(2) -0.0078(17) -0.0102(18) -0.0010(17)
C44D 0.043(2) 0.034(2) 0.027(2) -0.0030(17) -0.0166(18) 0.0008(18)
C45D 0.040(2) 0.030(2) 0.024(2) -0.0003(16) -0.0080(17) -0.0025(17)
C46D 0.032(2) 0.031(2) 0.026(2) -0.0031(16) -0.0065(17) -0.0012(16)
C47D 0.040(2) 0.062(3) 0.039(3) -0.011(2) -0.017(2) 0.005(2)
C48D 0.050(2) 0.050(2) 0.026(2) -0.0026(18) -0.0055(19) -0.003(2)
F471 0.038(2) 0.097(3) 0.096(3) -0.055(3) -0.012(2) 0.016(2)
F472 0.039(2) 0.111(4) 0.108(4) 0.047(3) -0.020(2) -0.024(2)
F473 0.040(2) 0.130(4) 0.051(2) -0.033(2) -0.0289(17) 0.013(2)
F481 0.090(7) 0.057(4) 0.046(5) 0.000(4) 0.015(6) -0.029(4)
F482 0.048(5) 0.063(4) 0.034(4) -0.007(4) 0.009(4) -0.003(4)
F483 0.066(4) 0.093(7) 0.024(3) -0.002(5) -0.015(3) 0.000(5)
F484 0.041(5) 0.078(7) 0.028(5) 0.008(6) 0.004(4) 0.005(5)
F485 0.082(8) 0.070(6) 0.046(7) -0.019(5) 0.017(7) 0.003(6)
F486 0.059(6) 0.073(7) 0.024(5) 0.016(5) -0.008(5) -0.002(6)
F487 0.029(5) 0.084(9) 0.028(6) -0.004(8) -0.001(5) -0.005(6)
F488 0.043(6) 0.057(8) 0.023(6) -0.011(6) -0.007(5) -0.002(7)
F489 0.070(10) 0.048(5) 0.042(8) 0.004(5) 0.010(8) -0.019(6)
B1E 0.0188(19) 0.022(2) 0.025(2) -0.0036(16) -0.0063(16) -0.0008(15)
C11E 0.0209(17) 0.0197(17) 0.027(2) -0.0044(14) -0.0085(15) 0.0013(14)
C12E 0.0224(18) 0.0214(18) 0.025(2) -0.0020(14) -0.0059(15) 0.0016(14)
C13E 0.0239(18) 0.0225(18) 0.028(2) -0.0046(15) -0.0103(16) 0.0016(14)
C14E 0.031(2) 0.028(2) 0.027(2) -0.0084(16) -0.0122(17) 0.0022(16)
C15E 0.0263(19) 0.035(2) 0.026(2) -0.0105(16) -0.0032(16) 0.0018(16)
C16E 0.0185(17) 0.033(2) 0.028(2) -0.0089(16) -0.0015(15) -0.0014(15)
C17E 0.033(2) 0.035(2) 0.032(2) -0.0030(16) -0.0124(17) -0.0083(16)
C18E 0.036(2) 0.071(3) 0.031(2) -0.018(2) -0.0012(19) -0.010(2)
F17A 0.022(3) 0.042(5) 0.038(6) 0.009(5) -0.014(5) 0.001(3)
F17B 0.042(6) 0.025(4) 0.039(6) -0.009(4) 0.002(6) -0.010(3)
F17C 0.044(8) 0.066(10) 0.038(3) -0.007(5) -0.020(3) -0.023(7)
F17D 0.028(7) 0.037(9) 0.036(8) 0.001(7) -0.013(7) 0.001(6)
F17E 0.046(8) 0.029(6) 0.038(9) -0.006(6) -0.008(9) -0.010(6)
F17F 0.035(8) 0.041(10) 0.039(6) -0.008(6) -0.022(6) -0.012(8)
F17G 0.022(6) 0.041(7) 0.042(10) 0.003(7) -0.019(8) -0.003(5)
F17H 0.039(9) 0.028(8) 0.033(7) -0.005(7) -0.007(8) -0.007(7)
F17I 0.040(9) 0.043(9) 0.038(6) -0.003(6) -0.021(6) -0.010(7)
F18A 0.058(4) 0.083(3) 0.036(3) -0.007(3) 0.008(4) -0.031(3)
F18B 0.043(4) 0.086(4) 0.059(4) -0.030(4) 0.021(4) -0.004(3)
F18C 0.050(3) 0.120(7) 0.023(2) -0.010(4) -0.005(2) -0.010(4)
F18D 0.057(11) 0.083(7) 0.036(7) 0.000(7) 0.010(10) -0.032(7)
F18E 0.055(8) 0.097(12) 0.030(7) -0.023(9) -0.007(6) -0.010(9)
F18F 0.016(6) 0.101(10) 0.053(9) -0.026(10) 0.014(6) -0.024(6)
C21E 0.0164(16) 0.0231(18) 0.0252(19) -0.0024(14) -0.0060(14) 0.0019(13)
C22E 0.0265(19) 0.032(2) 0.027(2) -0.0002(16) -0.0089(16) -0.0057(16)
C23E 0.037(2) 0.033(2) 0.040(3) 0.0096(18) -0.0151(19) -0.0103(18)
C24E 0.042(2) 0.022(2) 0.053(3) 0.0063(19) -0.023(2) -0.0077(17)
C25E 0.0276(19) 0.0220(19) 0.036(2) -0.0059(16) -0.0126(17) 0.0043(15)
C26E 0.0227(18) 0.0221(18) 0.025(2) -0.0015(15) -0.0073(15) 0.0056(14)
C27E 0.079(3) 0.051(3) 0.054(3) 0.020(2) -0.029(3) -0.028(2)
C28E 0.052(3) 0.022(2) 0.052(3) -0.0117(19) -0.026(2) 0.0068(18)
F27A 0.084(5) 0.050(6) 0.054(6) 0.026(5) -0.048(4) -0.015(4)
F27B 0.089(5) 0.109(8) 0.063(6) 0.044(6) 0.006(5) -0.037(6)
F27C 0.123(8) 0.047(4) 0.076(6) 0.034(3) -0.053(6) -0.049(5)
F27D 0.094(8) 0.077(7) 0.052(7) 0.033(5) -0.041(7) -0.041(7)
F27E 0.087(6) 0.054(8) 0.059(8) 0.025(7) -0.012(6) -0.040(6)
F27F 0.086(8) 0.052(6) 0.075(7) 0.046(5) -0.028(7) -0.001(6)
F27G 0.084(6) 0.072(10) 0.069(8) 0.042(8) -0.040(5) -0.009(6)
F27H 0.095(8) 0.072(6) 0.035(5) 0.030(4) -0.004(6) -0.043(6)
F27I 0.089(7) 0.065(7) 0.067(7) 0.033(6) -0.020(6) -0.044(6)
F28A 0.0724(19) 0.0470(16) 0.0403(16) -0.0121(12) -0.0270(14) 0.0092(14)
F28B 0.0450(17) 0.095(3) 0.087(2) -0.045(2) -0.0371(17) 0.0040(16)
F28C 0.141(3) 0.0206(13) 0.074(2) -0.0148(13) -0.055(2) 0.0043(16)
C31E 0.0202(17) 0.0201(17) 0.0180(18) -0.0025(13) -0.0014(14) -0.0003(14)
C32E 0.0215(17) 0.0184(17) 0.0243(19) -0.0030(14) -0.0034(15) 0.0010(14)
C33E 0.0193(17) 0.0237(18) 0.025(2) -0.0021(15) -0.0022(15) -0.0018(14)
C34E 0.0204(18) 0.0220(18) 0.032(2) -0.0006(15) -0.0038(15) 0.0041(14)
C35E 0.0242(18) 0.0193(18) 0.025(2) -0.0020(14) -0.0019(15) 0.0001(14)
C36E 0.0217(18) 0.0229(18) 0.0249(19) -0.0043(15) -0.0046(15) -0.0043(14)
C37E 0.0220(19) 0.0245(19) 0.041(2) -0.0073(17) -0.0101(17) 0.0021(15)
C38E 0.031(2) 0.025(2) 0.039(2) -0.0042(17) -0.0033(18) -0.0012(16)
F37A 0.0278(14) 0.089(2) 0.064(2) -0.0266(17) 0.0040(13) -0.0241(14)
F37B 0.0505(18) 0.0368(16) 0.177(4) -0.040(2) -0.063(2) 0.0079(13)
F37C 0.0650(19) 0.090(2) 0.0513(18) 0.0071(16) -0.0348(16) -0.0323(17)
F38A 0.0554(17) 0.0233(13) 0.101(2) -0.0081(14) -0.0352(17) 0.0133(12)
F38B 0.0461(14) 0.0231(12) 0.0514(16) -0.0051(11) 0.0024(12) -0.0124(10)
F38C 0.0698(18) 0.0305(13) 0.0422(16) -0.0158(11) 0.0102(13) -0.0044(12)
C41E 0.0208(17) 0.0175(17) 0.0256(19) -0.0070(14) -0.0094(15) -0.0023(13)
C42E 0.0207(17) 0.0211(17) 0.027(2) -0.0044(14) -0.0081(15) 0.0014(14)
C43E 0.030(2) 0.0250(19) 0.025(2) -0.0021(15) -0.0067(16) -0.0029(15)
C44E 0.0266(19) 0.029(2) 0.025(2) -0.0046(16) 0.0011(16) -0.0061(15)
C45E 0.0186(17) 0.0202(18) 0.038(2) -0.0060(16) -0.0032(16) -0.0022(14)
C46E 0.0256(19) 0.0193(17) 0.030(2) -0.0036(15) -0.0068(16) 0.0001(14)
C47E 0.041(2) 0.048(3) 0.036(2) 0.008(2) -0.006(2) 0.001(2)
C48E 0.026(2) 0.033(2) 0.052(3) -0.0052(19) 0.0006(19) 0.0011(17)
F47A 0.068(4) 0.110(8) 0.055(7) 0.036(5) -0.044(4) -0.038(5)
F47B 0.106(8) 0.037(3) 0.080(6) 0.031(4) -0.033(5) -0.015(4)
F47C 0.076(5) 0.104(6) 0.037(4) 0.042(4) 0.019(4) 0.025(4)
F47D 0.045(3) 0.062(5) 0.038(5) 0.014(3) -0.024(3) 0.006(3)
F47E 0.064(5) 0.087(5) 0.096(7) 0.074(5) -0.033(5) -0.046(5)
F47F 0.130(7) 0.102(6) 0.029(4) 0.002(4) -0.006(4) 0.038(5)
F48A 0.0200(16) 0.054(2) 0.094(4) 0.010(2) 0.005(2) 0.0008(14)
F48B 0.041(2) 0.044(2) 0.125(4) -0.049(2) -0.021(2) 0.0211(18)
F48C 0.0319(18) 0.096(3) 0.056(2) -0.004(2) -0.0144(16) 0.0287(19)
Cl1F 0.111(4) 0.218(7) 0.228(8) -0.053(6) -0.089(5) -0.037(4)

loop_
_atom_type_symbol
_atom_type_description
_atom_type_scat_dispersion_real
_atom_type_scat_dispersion_imag
_atom_type_scat_source
C C 0.0033 0.0016 'International Tables Vol C Tables 4.2.6.8 and 6.1.1.4'
H H 0.0000 0.0000 'International Tables Vol C Tables 4.2.6.8 and 6.1.1.4'
B B 0.0013 0.0007 'International Tables Vol C Tables 4.2.6.8 and 6.1.1.4'
N N 0.0061 0.0033 'International Tables Vol C Tables 4.2.6.8 and 6.1.1.4'
O O 0.0106 0.0060 'International Tables Vol C Tables 4.2.6.8 and 6.1.1.4'
F F 0.0171 0.0103 'International Tables Vol C Tables 4.2.6.8 and 6.1.1.4'
Rh Rh -1.1178 0.9187 'International Tables Vol C Tables 4.2.6.8 and 6.1.1.4'
Cl Cl 0.1484 0.1585 'International Tables Vol C Tables 4.2.6.8 and 6.1.1.4'

loop_
_geom_angle_atom_site_label_1
_geom_angle_atom_site_label_2
_geom_angle_atom_site_label_3
_geom_angle
_geom_angle_site_symmetry_1
_geom_angle_site_symmetry_3
C1AA Rh1A C2AA 89.7(2) . .
C1AA Rh1A N2A 178.50(19) . .
C2AA Rh1A N2A 91.61(17) . .
C1AA Rh1A N2A' 91.63(18) . .
C2AA Rh1A N2A' 174.83(17) . .
N2A Rh1A N2A' 87.14(13) . .
O1AA C1AA Rh1A 177.8(5) . .
O2AA C2AA Rh1A 176.4(4) . .
C5A N1A N2A 110.0(3) . .
C5A N1A C1M 130.4(3) . .
N2A N1A C1M 118.6(3) . .
C3A N2A N1A 105.7(3) . .
C3A N2A Rh1A 131.9(3) . .
N1A N2A Rh1A 121.9(2) . .
N2A C3A C4A 110.8(4) . .
N2A C3A H1A 124.6 . .
C4A C3A H1A 124.6 . .
C5A C4A C3A 105.9(4) . .
C5A C4A H2A 127.1 . .
C3A C4A H2A 127.1 . .
N1A C5A C4A 107.6(4) . .
N1A C5A H3A 126.2 . .
C4A C5A H3A 126.2 . .
N1A C1M N1A' 109.6(3) . .
N1A C1M C1C 113.4(3) . .
N1A' C1M C1C 112.0(3) . .
N1A C1M H4A 107.2 . .
N1A' C1M H4A 107.2 . .
C1C C1M H4A 107.2 . .
C5A' N1A' N2A' 110.7(3) . .
C5A' N1A' C1M 129.7(3) . .
N2A' N1A' C1M 119.1(3) . .
C3A' N2A' N1A' 105.4(3) . .
C3A' N2A' Rh1A 132.4(3) . .
N1A' N2A' Rh1A 122.2(2) . .
N2A' C3A' C4A' 111.0(4) . .
N2A' C3A' H7A 124.5 . .
C4A' C3A' H7A 124.5 . .
C5A' C4A' C3A' 105.3(4) . .
C5A' C4A' H6A 127.3 . .
C3A' C4A' H6A 127.3 . .
N1A' C5A' C4A' 107.6(4) . .
N1A' C5A' H5A 126.2 . .
C4A' C5A' H5A 126.2 . .
C1BB Rh1B C2BB 87.5(2) . .
C1BB Rh1B N2B 179.3(2) . .
C2BB Rh1B N2B 92.85(19) . .
C1BB Rh1B N2B' 92.6(2) . .
C2BB Rh1B N2B' 179.9(2) . .
N2B Rh1B N2B' 87.05(15) . .
O1BB C1BB Rh1B 179.3(6) . .
O2BB C2BB Rh1B 178.6(5) . .
C5B N1B N2B 110.2(4) . .
C5B N1B C1N 130.4(4) . .
N2B N1B C1N 118.8(3) . .
C3B N2B N1B 105.5(4) . .
C3B N2B Rh1B 130.0(3) . .
N1B N2B Rh1B 124.1(3) . .
N2B C3B C4B 110.6(4) . .
N2B C3B H7B 124.7 . .
C4B C3B H7B 124.7 . .
C5B C4B C3B 105.7(4) . .
C5B C4B H6B 127.1 . .
C3B C4B H6B 127.1 . .
N1B C5B C4B 107.9(4) . .
N1B C5B H5B 126.1 . .
C4B C5B H5B 126.1 . .
N1B C1N N1B' 109.9(3) . .
N1B C1N C8C 112.2(3) . .
N1B' C1N C8C 111.0(3) . .
N1B C1N H4B 107.9 . .
N1B' C1N H4B 107.9 . .
C8C C1N H4B 107.9 . .
C5B' N1B' N2B' 110.4(4) . .
C5B' N1B' C1N 130.4(4) . .
N2B' N1B' C1N 118.6(3) . .
C3B' N2B' N1B' 105.3(4) . .
C3B' N2B' Rh1B 130.6(3) . .
N1B' N2B' Rh1B 123.5(3) . .
N2B' C3B' C4B' 111.4(5) . .
N2B' C3B' H1B 124.3 . .
C4B' C3B' H1B 124.3 . .
C5B' C4B' C3B' 105.4(5) . .
C5B' C4B' H2B 127.3 . .
C3B' C4B' H2B 127.3 . .
N1B' C5B' C4B' 107.5(5) . .
N1B' C5B' H3B 126.3 . .
C4B' C5B' H3B 126.3 . .
C11C O1C C12C 119.2(3) . .
C2C C1C C12C 118.3(3) . .
C2C C1C C1M 118.6(3) . .
C12C C1C C1M 123.0(3) . .
C1C C2C C3C 120.5(4) . .
C1C C2C H2C 119.8 . .
C3C C2C H2C 119.8 . .
C4C C3C C2C 119.7(4) . .
C4C C3C H3C 120.2 . .
C2C C3C H3C 120.2 . .
C3C C4C C13C 122.2(4) . .
C3C C4C H4C 118.9 . .
C13C C4C H4C 118.9 . .
C6C C5C C10C 122.5(4) . .
C6C C5C H8C 118.8 . .
C10C C5C H8C 118.8 . .
C5C C6C C7C 119.8(4) . .
C5C C6C H9C 120.1 . .
C7C C6C H9C 120.1 . .
C6C C7C C8C 120.0(4) . .
C6C C7C H10C 120.0 . .
C8C C7C H10C 120.0 . .
C7C C8C C11C 118.6(4) . .
C7C C8C C1N 122.5(4) . .
C11C C8C C1N 118.8(3) . .
C13C C9C C10C 110.4(3) . .
C13C C9C C14C 108.6(3) . .
C10C C9C C14C 109.3(3) . .
C13C C9C C15C 110.0(3) . .
C10C C9C C15C 109.1(3) . .
C14C C9C C15C 109.4(3) . .
C11C C10C C5C 116.3(4) . .
C11C C10C C9C 122.1(3) . .
C5C C10C C9C 121.5(3) . .
O1C C11C C10C 122.4(3) . .
O1C C11C C8C 114.8(3) . .
C10C C11C C8C 122.8(4) . .
O1C C12C C13C 122.9(3) . .
O1C C12C C1C 114.5(3) . .
C13C C12C C1C 122.7(3) . .
C12C C13C C4C 116.7(3) . .
C12C C13C C9C 121.9(3) . .
C4C C13C C9C 121.4(3) . .
C41D B1D C31D 111.9(3) . .
C41D B1D C21D 104.0(3) . .
C31D B1D C21D 113.7(3) . .
C41D B1D C11D 113.8(3) . .
C31D B1D C11D 101.6(3) . .
C21D B1D C11D 112.1(3) . .
C16D C11D C12D 116.3(4) . .
C16D C11D B1D 121.4(4) . .
C12D C11D B1D 121.9(4) . .
C11D C12D C13D 121.4(4) . .
C11D C12D H12D 119.3 . .
C13D C12D H12D 119.3 . .
C14D C13D C12D 121.0(4) . .
C14D C13D C17D 118.3(4) . .
C12D C13D C17D 120.7(5) . .
C15D C14D C13D 118.6(4) . .
C15D C14D H14D 120.7 . .
C13D C14D H14D 120.7 . .
C14D C15D C16D 120.6(5) . .
C14D C15D C18D 120.6(4) . .
C16D C15D C18D 118.7(5) . .
C11D C16D C15D 122.0(4) . .
C11D C16D H16D 119.0 . .
C15D C16D H16D 119.0 . .
F184 C18D F181 124.8(15) . .
F184 C18D F185 126.8(13) . .
F181 C18D F185 26.3(11) . .
F184 C18D F182 28.8(11) . .
F181 C18D F182 114.7(11) . .
F185 C18D F182 131.3(9) . .
F184 C18D F187 71.6(14) . .
F181 C18D F187 79.3(14) . .
F185 C18D F187 104.4(13) . .
F182 C18D F187 44.2(10) . .
F184 C18D F190 88.8(14) . .
F181 C18D F190 80.3(15) . .
F185 C18D F190 56.2(12) . .
F182 C18D F190 114.9(11) . .
F187 C18D F190 135.5(14) . .
F184 C18D F186 105.3(12) . .
F181 C18D F186 53.5(9) . .
F185 C18D F186 79.7(8) . .
F182 C18D F186 78.5(7) . .
F187 C18D F186 34.3(9) . .
F190 C18D F186 131.8(12) . .
F184 C18D F183 57.7(11) . .
F181 C18D F183 106.5(13) . .
F185 C18D F183 86.5(8) . .
F182 C18D F183 85.9(8) . .
F187 C18D F183 121.8(11) . .
F190 C18D F183 32.8(9) . .
F186 C18D F183 143.3(7) . .
C18D F185 F186 50.9(4) . .
C18D F186 F185 49.4(4) . .
C26D C21D C22D 115.6(4) . .
C26D C21D B1D 122.0(3) . .
C22D C21D B1D 122.1(4) . .
C23D C22D C21D 122.5(4) . .
C23D C22D H22D 118.7 . .
C21D C22D H22D 118.7 . .
C24D C23D C22D 120.4(4) . .
C24D C23D C27D 119.4(4) . .
C22D C23D C27D 120.2(4) . .
C23D C24D C25D 118.7(4) . .
C23D C24D H24D 120.6 . .
C25D C24D H24D 120.6 . .
C24D C25D C26D 120.3(4) . .
C24D C25D C28D 119.9(4) . .
C26D C25D C28D 119.8(4) . .
C25D C26D C21D 122.4(4) . .
C25D C26D H26D 118.8 . .
C21D C26D H26D 118.8 . .
F273 C27D F279 69.4(12) . .
F273 C27D F277 126.7(14) . .
F279 C27D F277 109.1(17) . .
F273 C27D F271 99.8(8) . .
F279 C27D F271 32.8(11) . .
F277 C27D F271 81.3(12) . .
F273 C27D F278 40.0(9) . .
F279 C27D F278 107.2(14) . .
F277 C27D F278 102.3(12) . .
F271 C27D F278 131.8(12) . .
F273 C27D F272 113.2(10) . .
F279 C27D F272 124.6(13) . .
F277 C27D F272 22.6(11) . .
F271 C27D F272 101.8(8) . .
F278 C27D F272 81.6(10) . .
F273 C27D F274 117.8(15) . .
F279 C27D F274 55.2(15) . .
F277 C27D F274 59.7(15) . .
F271 C27D F274 22.8(12) . .
F278 C27D F274 138.1(17) . .
F272 C27D F274 81.4(13) . .
F273 C27D F275 64.1(11) . .
F279 C27D F275 123.6(14) . .
F277 C27D F275 77.3(14) . .
F271 C27D F275 134.1(12) . .
F278 C27D F275 26.3(10) . .
F272 C27D F275 55.7(11) . .
F274 C27D F275 126.6(17) . .
F273 C27D F276 33.8(7) . .
F279 C27D F276 42.4(11) . .
F277 C27D F276 141.6(15) . .
F271 C27D F276 75.2(8) . .
F278 C27D F276 73.3(10) . .
F272 C27D F276 140.8(10) . .
F274 C27D F276 97.5(14) . .
F275 C27D F276 97.9(12) . .
F273 C27D C23D 115.3(6) . .
F279 C27D C23D 115.7(10) . .
F277 C27D C23D 112.5(13) . .
F271 C27D C23D 113.5(7) . .
F278 C27D C23D 109.2(9) . .
F272 C27D C23D 111.9(8) . .
F274 C27D C23D 112.7(14) . .
F275 C27D C23D 112.1(10) . .
F276 C27D C23D 104.7(7) . .
F281 C28D F282 105.6(4) . .
F281 C28D F283 106.1(4) . .
F282 C28D F283 105.7(4) . .
F281 C28D C25D 113.2(4) . .
F282 C28D C25D 112.4(4) . .
F283 C28D C25D 113.2(4) . .
C32D C31D C36D 115.7(4) . .
C32D C31D B1D 122.8(3) . .
C36D C31D B1D 121.0(3) . .
C33D C32D C31D 121.8(4) . .
C33D C32D H32D 119.1 . .
C31D C32D H32D 119.1 . .
C34D C33D C32D 121.4(4) . .
C34D C33D C37D 118.8(4) . .
C32D C33D C37D 119.8(4) . .
C33D C34D C35D 118.0(4) . .
C33D C34D H34D 121.0 . .
C35D C34D H34D 121.0 . .
C36D C35D C34D 120.5(4) . .
C36D C35D C38D 119.9(4) . .
C34D C35D C38D 119.6(4) . .
C35D C36D C31D 122.6(4) . .
C35D C36D H36D 118.7 . .
C31D C36D H36D 118.7 . .
F376 C37D F374 109.4(10) . .
F376 C37D F375 103.2(9) . .
F374 C37D F375 105.7(9) . .
F376 C37D F372 125.9(9) . .
F374 C37D F372 77.1(7) . .
F375 C37D F372 31.5(6) . .
F376 C37D F373 26.2(8) . .
F374 C37D F373 124.4(9) . .
F375 C37D F373 78.2(8) . .
F372 C37D F373 105.1(8) . .
F376 C37D F371 81.6(9) . .
F374 C37D F371 32.9(6) . .
F375 C37D F371 130.9(8) . .
F372 C37D F371 107.7(8) . .
F373 C37D F371 103.8(8) . .
F376 C37D F378 130.9(15) . .
F374 C37D F378 37.8(16) . .
F375 C37D F378 70.6(17) . .
F372 C37D F378 40.0(16) . .
F373 C37D F378 127.4(14) . .
F371 C37D F378 70.2(18) . .
F376 C37D F377 33.5(11) . .
F374 C37D F377 82.2(14) . .
F375 C37D F377 130.9(13) . .
F372 C37D F377 138.4(12) . .
F373 C37D F377 59.3(14) . .
F371 C37D F377 50.5(14) . .
F378 C37D F377 115(2) . .
F376 C37D F379 72.4(16) . .
F374 C37D F379 128.4(13) . .
F375 C37D F379 33.4(12) . .
F372 C37D F379 64.2(14) . .
F373 C37D F379 46.3(15) . .
F371 C37D F379 135.4(14) . .
F378 C37D F379 100.6(19) . .
F377 C37D F379 104.5(19) . .
F376 C37D C33D 112.8(8) . .
F374 C37D C33D 113.9(6) . .
F375 C37D C33D 111.0(6) . .
F372 C37D C33D 112.2(6) . .
F373 C37D C33D 115.7(7) . .
F371 C37D C33D 111.6(5) . .
F378 C37D C33D 114.7(12) . .
F377 C37D C33D 109.1(11) . .
F379 C37D C33D 111.7(12) . .
F382 C38D F384 124.0(9) . .
F382 C38D F383 97.5(9) . .
F384 C38D F383 72.3(8) . .
F382 C38D F386 55.2(9) . .
F384 C38D F386 113.9(10) . .
F383 C38D F386 47.8(6) . .
F382 C38D F381 119.4(10) . .
F384 C38D F381 26.0(7) . .
F383 C38D F381 98.3(6) . .
F386 C38D F381 135.6(8) . .
F382 C38D F385 40.4(8) . .
F384 C38D F385 105.9(8) . .
F383 C38D F385 129.8(6) . .
F386 C38D F385 95.2(7) . .
F381 C38D F385 87.9(6) . .
F382 C38D C35D 116.6(6) . .
F384 C38D C35D 118.0(7) . .
F383 C38D C35D 112.9(5) . .
F386 C38D C35D 110.0(6) . .
F381 C38D C35D 109.8(5) . .
F385 C38D C35D 111.4(4) . .
C42D C41D C46D 115.4(4) . .
C42D C41D B1D 120.8(3) . .
C46D C41D B1D 123.5(3) . .
C43D C42D C41D 122.7(4) . .
C43D C42D H42D 118.6 . .
C41D C42D H42D 118.6 . .
C44D C43D C42D 120.7(4) . .
C44D C43D C47D 120.4(4) . .
C42D C43D C47D 118.9(4) . .
C43D C44D C45D 118.1(4) . .
C43D C44D H44D 121.0 . .
C45D C44D H44D 121.0 . .
C46D C45D C44D 120.6(4) . .
C46D C45D C48D 120.5(4) . .
C44D C45D C48D 118.9(4) . .
C45D C46D C41D 122.4(4) . .
C45D C46D H46D 118.8 . .
C41D C46D H46D 118.8 . .
F474 C47D F475 105.7(14) . .
F474 C47D F476 106.0(14) . .
F475 C47D F476 105.1(15) . .
F474 C47D F473 126.6(11) . .
F475 C47D F473 68.2(11) . .
F476 C47D F473 38.7(10) . .
F474 C47D F471 35.2(9) . .
F475 C47D F471 130.0(11) . .
F476 C47D F471 74.7(11) . .
F473 C47D F471 107.0(4) . .
F474 C47D F472 72.5(10) . .
F475 C47D F472 38.9(10) . .
F476 C47D F472 133.9(11) . .
F473 C47D F472 104.1(5) . .
F471 C47D F472 105.7(5) . .
F474 C47D C43D 116.0(11) . .
F475 C47D C43D 113.8(11) . .
F476 C47D C43D 109.5(11) . .
F473 C47D C43D 114.2(4) . .
F471 C47D C43D 112.9(4) . .
F472 C47D C43D 112.1(4) . .
F481 C48D F485 132.5(9) . .
F481 C48D F487 83.1(10) . .
F485 C48D F487 68.8(13) . .
F481 C48D F489 31.0(9) . .
F485 C48D F489 131.3(13) . .
F487 C48D F489 111.1(13) . .
F481 C48D F483 108.1(7) . .
F485 C48D F483 61.0(11) . .
F487 C48D F483 120.2(11) . .
F489 C48D F483 82.4(12) . .
F481 C48D F482 105.4(7) . .
F485 C48D F482 46.4(11) . .
F487 C48D F482 23.9(9) . .
F489 C48D F482 129.9(10) . .
F483 C48D F482 104.3(7) . .
F481 C48D F488 128.5(10) . .
F485 C48D F488 36.3(10) . .
F487 C48D F488 102.8(12) . .
F489 C48D F488 107.3(13) . .
F483 C48D F488 26.1(7) . .
F482 C48D F488 82.3(10) . .
F481 C48D F486 64.7(9) . .
F485 C48D F486 106.1(13) . .
F487 C48D F486 130.9(12) . .
F489 C48D F486 35.0(9) . .
F483 C48D F486 48.5(9) . .
F482 C48D F486 135.4(9) . .
F488 C48D F486 74.4(11) . .
F481 C48D F484 38.4(6) . .
F485 C48D F484 110.7(12) . .
F487 C48D F484 46.3(9) . .
F489 C48D F484 69.1(11) . .
F483 C48D F484 130.9(8) . .
F482 C48D F484 70.0(8) . .
F488 C48D F484 134.2(11) . .
F486 C48D F484 100.4(10) . .
F481 C48D C45D 113.3(5) . .
F485 C48D C45D 113.0(7) . .
F487 C48D C45D 114.3(11) . .
F489 C48D C45D 110.5(10) . .
F483 C48D C45D 113.7(6) . .
F482 C48D C45D 111.4(6) . .
F488 C48D C45D 110.3(9) . .
F486 C48D C45D 112.2(7) . .
F484 C48D C45D 113.5(6) . .
C11E B1E C41E 110.3(3) . .
C11E B1E C21E 111.5(3) . .
C41E B1E C21E 107.3(3) . .
C11E B1E C31E 109.1(3) . .
C41E B1E C31E 110.0(3) . .
C21E B1E C31E 108.7(3) . .
C12E C11E C16E 115.7(3) . .
C12E C11E B1E 124.5(3) . .
C16E C11E B1E 119.8(3) . .
C11E C12E C13E 122.2(4) . .
C11E C12E H12E 118.9 . .
C13E C12E H12E 118.9 . .
C14E C13E C12E 120.5(3) . .
C14E C13E C17E 120.6(3) . .
C12E C13E C17E 119.0(3) . .
C13E C14E C15E 118.4(4) . .
C13E C14E H14E 120.8 . .
C15E C14E H14E 120.8 . .
C16E C15E C14E 120.7(4) . .
C16E C15E C18E 119.6(3) . .
C14E C15E C18E 119.7(3) . .
C15E C16E C11E 122.5(3) . .
C15E C16E H16E 118.8 . .
C11E C16E H16E 118.8 . .
F17E C17E F17D 106.0(17) . .
F17E C17E F17F 107(2) . .
F17D C17E F17F 107(2) . .
F17E C17E F17B 19.6(10) . .
F17D C17E F17B 88.5(12) . .
F17F C17E F17B 121.6(18) . .
F17E C17E F17A 120.8(15) . .
F17D C17E F17A 17.8(12) . .
F17F C17E F17A 92.2(18) . .
F17B C17E F17A 104.9(6) . .
F17E C17E F17G 130(2) . .
F17D C17E F17G 36.2(19) . .
F17F C17E F17G 74(2) . .
F17B C17E F17G 118.4(16) . .
F17A C17E F17G 18.8(11) . .
F17E C17E F17C 90.5(14) . .
F17D C17E F17C 119.4(18) . .
F17F C17E F17C 17.7(16) . .
F17B C17E F17C 107.1(8) . .
F17A C17E F17C 106.9(7) . .
F17G C17E F17C 89.6(13) . .
F17E C17E F17H 35(2) . .
F17D C17E F17H 74(2) . .
F17F C17E F17H 128(3) . .
F17B C17E F17H 15.2(17) . .
F17A C17E F17H 90.5(16) . .
F17G C17E F17H 105(2) . .
F17C C17E F17H 117(2) . .
F17E C17E F17I 70.9(17) . .
F17D C17E F17I 132(2) . .
F17F C17E F17I 39(2) . .
F17B C17E F17I 89.2(13) . .
F17A C17E F17I 124.4(14) . .
F17G C17E F17I 109.0(18) . .
F17C C17E F17I 21.6(10) . .
F17H C17E F17I 102(2) . .
F17E C17E C13E 111.9(18) . .
F17D C17E C13E 113.1(19) . .
F17F C17E C13E 112(2) . .
F17B C17E C13E 112.5(7) . .
F17A C17E C13E 111.5(7) . .
F17G C17E C13E 113.5(18) . .
F17C C17E C13E 113.4(7) . .
F17H C17E C13E 115(2) . .
F17I C17E C13E 111.6(16) . .
F18F C18E F18E 98(2) . .
F18F C18E F18D 108.8(14) . .
F18E C18E F18D 110.1(18) . .
F18F C18E F18A 85.8(11) . .
F18E C18E F18A 123.5(17) . .
F18D C18E F18A 24.7(9) . .
F18F C18E F18B 18.6(12) . .
F18E C18E F18B 88.0(14) . .
F18D C18E F18B 127.3(10) . .
F18A C18E F18B 104.4(5) . .
F18F C18E F18C 114(2) . .
F18E C18E F18C 22.7(13) . .
F18D C18E F18C 89.3(13) . .
F18A C18E F18C 107.2(6) . .
F18B C18E F18C 108.3(8) . .
F18F C18E C15E 119.6(18) . .
F18E C18E C15E 112.4(18) . .
F18D C18E C15E 107.9(13) . .
F18A C18E C15E 114.2(5) . .
F18B C18E C15E 109.6(6) . .
F18C C18E C15E 112.7(6) . .
C26E C21E C22E 115.2(3) . .
C26E C21E B1E 118.6(3) . .
C22E C21E B1E 126.1(3) . .
C23E C22E C21E 122.1(4) . .
C23E C22E H22E 118.9 . .
C21E C22E H22E 118.9 . .
C24E C23E C22E 121.1(4) . .
C24E C23E C27E 118.8(4) . .
C22E C23E C27E 120.1(4) . .
C23E C24E C25E 118.1(4) . .
C23E C24E H24E 121.0 . .
C25E C24E H24E 121.0 . .
C26E C25E C24E 120.4(4) . .
C26E C25E C28E 119.5(4) . .
C24E C25E C28E 120.0(4) . .
C25E C26E C21E 123.0(4) . .
C25E C26E H26E 118.5 . .
C21E C26E H26E 118.5 . .
F27B C27E F27A 108.3(9) . .
F27B C27E F27E 34.3(9) . .
F27A C27E F27E 130.1(12) . .
F27B C27E F27D 73.9(12) . .
F27A C27E F27D 37.1(11) . .
F27E C27E F27D 103.9(14) . .
F27B C27E F27C 105.3(9) . .
F27A C27E F27C 105.6(8) . .
F27E C27E F27C 73.7(10) . .
F27D C27E F27C 128.8(10) . .
F27B C27E F27I 65.0(10) . .
F27A C27E F27I 130.7(10) . .
F27E C27E F27I 31.3(9) . .
F27D C27E F27I 124.1(12) . .
F27C C27E F27I 42.8(9) . .
F27B C27E F27F 127.9(10) . .
F27A C27E F27F 77.6(11) . .
F27E C27E F27F 102.0(12) . .
F27D C27E F27F 109.5(15) . .
F27C C27E F27F 31.1(8) . .
F27I C27E F27F 72.7(12) . .
F27B C27E F27G 123.7(12) . .
F27A C27E F27G 26.6(9) . .
F27E C27E F27G 129.1(13) . .
F27D C27E F27G 61.8(14) . .
F27C C27E F27G 80.1(10) . .
F27I C27E F27G 113.7(12) . .
F27F C27E F27G 51.1(11) . .
F27B C27E F27H 35.1(7) . .
F27A C27E F27H 79.0(9) . .
F27E C27E F27H 69.1(11) . .
F27D C27E F27H 41.9(10) . .
F27C C27E F27H 133.0(8) . .
F27I C27E F27H 98.5(11) . .
F27F C27E F27H 138.6(11) . .
F27G C27E F27H 102.0(12) . .
F27B C27E C23E 113.0(6) . .
F27A C27E C23E 111.7(6) . .
F27E C27E C23E 114.2(10) . .
F27D C27E C23E 114.5(8) . .
F27C C27E C23E 112.4(6) . .
F27I C27E C23E 115.5(8) . .
F27F C27E C23E 111.8(8) . .
F27G C27E C23E 115.9(9) . .
F27H C27E C23E 108.5(6) . .
F28B C28E F28C 107.9(4) . .
F28B C28E F28A 104.9(4) . .
F28C C28E F28A 105.5(4) . .
F28B C28E C25E 112.3(4) . .
F28C C28E C25E 112.5(4) . .
F28A C28E C25E 113.2(4) . .
C32E C31E C36E 115.8(3) . .
C32E C31E B1E 124.0(3) . .
C36E C31E B1E 120.2(3) . .
C31E C32E C33E 122.5(3) . .
C31E C32E H32E 118.8 . .
C33E C32E H32E 118.8 . .
C34E C33E C32E 120.5(3) . .
C34E C33E C37E 119.2(3) . .
C32E C33E C37E 120.3(3) . .
C35E C34E C33E 117.8(3) . .
C35E C34E H34E 121.1 . .
C33E C34E H34E 121.1 . .
C34E C35E C36E 121.4(3) . .
C34E C35E C38E 119.4(3) . .
C36E C35E C38E 119.1(3) . .
C35E C36E C31E 122.0(3) . .
C35E C36E H36E 119.0 . .
C31E C36E H36E 119.0 . .
F37B C37E F37A 107.2(4) . .
F37B C37E F37C 104.9(4) . .
F37A C37E F37C 104.2(3) . .
F37B C37E C33E 114.4(3) . .
F37A C37E C33E 113.3(3) . .
F37C C37E C33E 112.0(3) . .
F38A C38E F38B 106.4(3) . .
F38A C38E F38C 106.6(3) . .
F38B C38E F38C 105.2(3) . .
F38A C38E C35E 113.6(3) . .
F38B C38E C35E 112.2(3) . .
F38C C38E C35E 112.2(3) . .
C42E C41E C46E 115.9(3) . .
C42E C41E B1E 125.3(3) . .
C46E C41E B1E 118.7(3) . .
C41E C42E C43E 121.8(3) . .
C41E C42E H42E 119.1 . .
C43E C42E H42E 119.1 . .
C44E C43E C42E 121.1(4) . .
C44E C43E C47E 118.2(3) . .
C42E C43E C47E 120.6(3) . .
C43E C44E C45E 118.4(4) . .
C43E C44E H44E 120.8 . .
C45E C44E H44E 120.8 . .
C46E C45E C44E 120.4(3) . .
C46E C45E C48E 120.9(4) . .
C44E C45E C48E 118.7(3) . .
C45E C46E C41E 122.3(4) . .
C45E C46E H46E 118.8 . .
C41E C46E H46E 118.8 . .
F47A C47E F47E 120.0(8) . .
F47A C47E F47C 108.8(8) . .
F47E C47E F47C 72.1(7) . .
F47A C47E F47D 26.8(6) . .
F47E C47E F47D 104.7(7) . .
F47C C47E F47D 127.9(7) . .
F47A C47E F47F 73.9(7) . .
F47E C47E F47F 110.6(8) . .
F47C C47E F47F 42.7(5) . .
F47D C47E F47F 99.9(7) . .
F47A C47E F47B 105.7(8) . .
F47E C47E F47B 32.4(5) . .
F47C C47E F47B 104.2(7) . .
F47D C47E F47B 82.0(7) . .
F47F C47E F47B 138.3(7) . .
F47A C47E C43E 115.9(7) . .
F47E C47E C43E 117.3(6) . .
F47C C47E C43E 114.0(5) . .
F47D C47E C43E 112.9(6) . .
F47F C47E C43E 110.0(5) . .
F47B C47E C43E 107.2(5) . .
F48D C48E F48F 116.4(13) . .
F48D C48E F48E 102.0(14) . .
F48F C48E F48E 98.4(13) . .
F48D C48E F48B 123.9(11) . .
F48F C48E F48B 65.0(9) . .
F48E C48E F48B 34.6(9) . .
F48D C48E F48A 28.8(8) . .
F48F C48E F48A 133.7(9) . .
F48E C48E F48A 76.5(11) . .
F48B C48E F48A 106.0(4) . .
F48D C48E F48C 78.1(9) . .
F48F C48E F48C 45.1(9) . .
F48E C48E F48C 131.4(11) . .
F48B C48E F48C 105.6(4) . .
F48A C48E F48C 105.0(4) . .
F48D C48E C45E 115.5(11) . .
F48F C48E C45E 112.6(9) . .
F48E C48E C45E 109.6(11) . .
F48B C48E C45E 113.3(3) . .
F48A C48E C45E 112.4(3) . .
F48C C48E C45E 113.9(3) . .
Cl1B C1AB Cl1A 141(3) . 2_675
Cl1B C1AB C1AB 68(3) . 2_675
Cl1A C1AB C1AB 75(3) 2_675 2_675
Cl1B C1AB Cl1B 120(3) . 2_675
Cl1A C1AB Cl1B 24.7(8) 2_675 2_675
C1AB C1AB Cl1B 52(3) 2_675 2_675
Cl1B C1AB Cl1A 20.6(8) . .
Cl1A C1AB Cl1A 125(2) 2_675 .
C1AB C1AB Cl1A 50(2) 2_675 .
Cl1B C1AB Cl1A 101(2) 2_675 .
Cl1B Cl1A C1AB 96.0(19) . 2_675
Cl1B Cl1A C1AB 45.4(16) . .
C1AB Cl1A C1AB 55(3) 2_675 .
Cl1A Cl1B C1AB 114(2) . .
Cl1A Cl1B C1AB 59.3(17) . 2_675
C1AB Cl1B C1AB 60(3) . 2_675
Cl2C C1CD Cl1C 111(2) . .
Cl2C C1CD H1C1 109.4 . .
Cl1C C1CD H1C1 109.4 . .
Cl2C C1CD H1C2 109.4 . .
Cl1C C1CD H1C2 109.4 . .
H1C1 C1CD H1C2 108.0 . .
Cl2D C2CD Cl1D 108.0(18) . .
Cl2D C2CD H2C1 110.1 . .
Cl1D C2CD H2C1 110.1 . .
Cl2D C2CD H2C2 110.1 . .
Cl1D C2CD H2C2 110.1 . .
H2C1 C2CD H2C2 108.4 . .
Cl2G C1G Cl1G 127.1(9) . .
Cl2G C1G H1G1 105.5 . .
Cl1G C1G H1G1 105.5 . .
Cl2G C1G H1G2 105.5 . .
Cl1G C1G H1G2 105.5 . .
H1G1 C1G H1G2 106.1 . .

loop_
_geom_bond_atom_site_label_1
_geom_bond_atom_site_label_2
_geom_bond_distance
_geom_bond_site_symmetry_2
Rh1A C1AA 1.859(5) .
Rh1A C2AA 1.873(5) .
Rh1A N2A 2.058(3) .
Rh1A N2A' 2.069(3) .
C1AA O1AA 1.133(6) .
C2AA O2AA 1.129(6) .
N1A C5A 1.351(5) .
N1A N2A 1.370(4) .
N1A C1M 1.464(5) .
N2A C3A 1.327(5) .
C3A C4A 1.384(6) .
C3A H1A 0.9500 .
C4A C5A 1.361(6) .
C4A H2A 0.9500 .
C5A H3A 0.9500 .
C1M N1A' 1.470(5) .
C1M C1C 1.511(5) .
C1M H4A 1.0000 .
N1A' C5A' 1.336(6) .
N1A' N2A' 1.363(4) .
N2A' C3A' 1.328(6) .
C3A' C4A' 1.381(7) .
C3A' H7A 0.9500 .
C4A' C5A' 1.370(7) .
C4A' H6A 0.9500 .
C5A' H5A 0.9500 .
Rh1B C1BB 1.869(5) .
Rh1B C2BB 1.870(6) .
Rh1B N2B 2.062(4) .
Rh1B N2B' 2.063(4) .
C1BB O1BB 1.113(6) .
C2BB O2BB 1.126(6) .
N1B C5B 1.354(6) .
N1B N2B 1.357(5) .
N1B C1N 1.464(5) .
N2B C3B 1.349(6) .
C3B C4B 1.377(7) .
C3B H7B 0.9500 .
C4B C5B 1.365(7) .
C4B H6B 0.9500 .
C5B H5B 0.9500 .
C1N N1B' 1.466(5) .
C1N C8C 1.507(5) .
C1N H4B 1.0000 .
N1B' C5B' 1.351(6) .
N1B' N2B' 1.372(5) .
N2B' C3B' 1.323(7) .
C3B' C4B' 1.388(9) .
C3B' H1B 0.9500 .
C4B' C5B' 1.367(8) .
C4B' H2B 0.9500 .
C5B' H3B 0.9500 .
O1C C11C 1.373(4) .
O1C C12C 1.380(4) .
C1C C2C 1.381(5) .
C1C C12C 1.405(5) .
C2C C3C 1.383(6) .
C2C H2C 0.9500 .
C3C C4C 1.381(6) .
C3C H3C 0.9500 .
C4C C13C 1.391(6) .
C4C H4C 0.9500 .
C5C C6C 1.376(7) .
C5C C10C 1.393(6) .
C5C H8C 0.9500 .
C6C C7C 1.386(7) .
C6C H9C 0.9500 .
C7C C8C 1.386(6) .
C7C H10C 0.9500 .
C8C C11C 1.396(6) .
C9C C13C 1.518(5) .
C9C C10C 1.519(6) .
C9C C14C 1.533(6) .
C9C C15C 1.540(5) .
C10C C11C 1.389(5) .
C12C C13C 1.382(5) .
C14C H14A 0.9800 .
C14C H14B 0.9800 .
C14C H14C 0.9800 .
C15C H15A 0.9800 .
C15C H15B 0.9800 .
C15C H15C 0.9800 .
B1D C41D 1.634(6) .
B1D C31D 1.636(6) .
B1D C21D 1.642(6) .
B1D C11D 1.642(6) .
C11D C16D 1.388(6) .
C11D C12D 1.394(6) .
C12D C13D 1.399(6) .
C12D H12D 0.9500 .
C13D C14D 1.370(8) .
C13D C17D 1.486(6) .
C14D C15D 1.370(7) .
C14D H14D 0.9500 .
C15D C16D 1.396(6) .
C15D C18D 1.481(7) .
C16D H16D 0.9500 .
C18D F184 1.321(9) .
C18D F181 1.334(9) .
C18D F185 1.339(7) .
C18D F182 1.345(7) .
C18D F187 1.353(10) .
C18D F190 1.355(10) .
C18D F186 1.368(7) .
C18D F183 1.369(7) .
F185 F186 1.734(15) .
C21D C26D 1.398(6) .
C21D C22D 1.398(6) .
C22D C23D 1.389(6) .
C22D H22D 0.9500 .
C23D C24D 1.380(7) .
C23D C27D 1.498(7) .
C24D C25D 1.387(7) .
C24D H24D 0.9500 .
C25D C26D 1.390(6) .
C25D C28D 1.490(6) .
C26D H26D 0.9500 .
C27D F273 1.315(9) .
C27D F279 1.327(14) .
C27D F277 1.337(14) .
C27D F271 1.337(9) .
C27D F278 1.343(13) .
C27D F272 1.344(9) .
C27D F274 1.394(14) .
C27D F275 1.396(13) .
C27D F276 1.423(13) .
C28D F281 1.329(6) .
C28D F282 1.332(6) .
C28D F283 1.341(6) .
C31D C32D 1.395(5) .
C31D C36D 1.399(6) .
C32D C33D 1.389(6) .
C32D H32D 0.9500 .
C33D C34D 1.375(6) .
C33D C37D 1.494(6) .
C34D C35D 1.386(6) .
C34D H34D 0.9500 .
C35D C36D 1.383(6) .
C35D C38D 1.495(6) .
C36D H36D 0.9500 .
C37D F376 1.328(9) .
C37D F374 1.330(9) .
C37D F375 1.331(9) .
C37D F372 1.340(8) .
C37D F373 1.351(8) .
C37D F371 1.355(8) .
C37D F378 1.357(17) .
C37D F377 1.362(17) .
C37D F379 1.362(16) .
C38D F382 1.307(8) .
C38D F384 1.314(9) .
C38D F383 1.334(7) .
C38D F386 1.346(8) .
C38D F381 1.349(7) .
C38D F385 1.359(7) .
C41D C42D 1.396(6) .
C41D C46D 1.402(6) .
C42D C43D 1.388(6) .
C42D H42D 0.9500 .
C43D C44D 1.382(6) .
C43D C47D 1.484(6) .
C44D C45D 1.392(6) .
C44D H44D 0.9500 .
C45D C46D 1.389(6) .
C45D C48D 1.491(6) .
C46D H46D 0.9500 .
C47D F474 1.268(14) .
C47D F475 1.271(14) .
C47D F476 1.283(14) .
C47D F473 1.327(5) .
C47D F471 1.328(5) .
C47D F472 1.338(5) .
C48D F481 1.322(7) .
C48D F485 1.334(10) .
C48D F487 1.336(12) .
C48D F489 1.338(12) .
C48D F483 1.338(8) .
C48D F482 1.343(8) .
C48D F488 1.344(12) .
C48D F486 1.356(10) .
C48D F484 1.357(10) .
B1E C11E 1.639(5) .
B1E C41E 1.645(5) .
B1E C21E 1.649(5) .
B1E C31E 1.653(5) .
C11E C12E 1.392(5) .
C11E C16E 1.400(5) .
C12E C13E 1.395(5) .
C12E H12E 0.9500 .
C13E C14E 1.382(6) .
C13E C17E 1.486(5) .
C14E C15E 1.383(6) .
C14E H14E 0.9500 .
C15E C16E 1.380(6) .
C15E C18E 1.487(6) .
C16E H16E 0.9500 .
C17E F17E 1.34(2) .
C17E F17D 1.34(2) .
C17E F17F 1.34(2) .
C17E F17B 1.349(8) .
C17E F17A 1.350(8) .
C17E F17G 1.35(2) .
C17E F17C 1.356(9) .
C17E F17H 1.36(2) .
C17E F17I 1.36(2) .
C18E F18F 1.323(18) .
C18E F18E 1.326(18) .
C18E F18D 1.330(17) .
C18E F18A 1.339(7) .
C18E F18B 1.342(7) .
C18E F18C 1.343(7) .
C21E C26E 1.395(5) .
C21E C22E 1.401(5) .
C22E C23E 1.390(6) .
C22E H22E 0.9500 .
C23E C24E 1.379(6) .
C23E C27E 1.489(7) .
C24E C25E 1.387(6) .
C24E H24E 0.9500 .
C25E C26E 1.385(5) .
C25E C28E 1.486(6) .
C26E H26E 0.9500 .
C27E F27B 1.307(9) .
C27E F27A 1.319(9) .
C27E F27E 1.337(13) .
C27E F27D 1.341(12) .
C27E F27C 1.342(8) .
C27E F27I 1.356(11) .
C27E F27F 1.356(12) .
C27E F27G 1.356(11) .
C27E F27H 1.391(11) .
C28E F28B 1.325(5) .
C28E F28C 1.333(5) .
C28E F28A 1.337(6) .
C31E C32E 1.391(5) .
C31E C36E 1.401(5) .
C32E C33E 1.397(5) .
C32E H32E 0.9500 .
C33E C34E 1.385(5) .
C33E C37E 1.487(5) .
C34E C35E 1.384(5) .
C34E H34E 0.9500 .
C35E C36E 1.385(5) .
C35E C38E 1.495(5) .
C36E H36E 0.9500 .
C37E F37B 1.319(5) .
C37E F37A 1.321(5) .
C37E F37C 1.338(5) .
C38E F38A 1.332(5) .
C38E F38B 1.341(5) .
C38E F38C 1.342(5) .
C41E C42E 1.388(5) .
C41E C46E 1.406(5) .
C42E C43E 1.399(5) .
C42E H42E 0.9500 .
C43E C44E 1.370(6) .
C43E C47E 1.488(6) .
C44E C45E 1.389(6) .
C44E H44E 0.9500 .
C45E C46E 1.383(5) .
C45E C48E 1.487(5) .
C46E H46E 0.9500 .
C47E F47A 1.302(8) .
C47E F47E 1.305(8) .
C47E F47C 1.320(7) .
C47E F47D 1.339(8) .
C47E F47F 1.348(7) .
C47E F47B 1.351(8) .
C48E F48D 1.269(14) .
C48E F48F 1.287(13) .
C48E F48E 1.299(14) .
C48E F48B 1.323(5) .
C48E F48A 1.338(5) .
C48E F48C 1.339(5) .
C1AB Cl1B 1.47(4) .
C1AB Cl1A 1.49(4) 2_675
C1AB C1AB 1.60(8) 2_675
C1AB Cl1B 1.72(4) 2_675
C1AB Cl1A 1.88(4) .
Cl1A Cl1B 0.724(10) .
Cl1A C1AB 1.49(4) 2_675
Cl1B C1AB 1.72(4) 2_675
C1CD Cl2C 1.47(3) .
C1CD Cl1C 1.86(3) .
C1CD H1C1 0.9900 .
C1CD H1C2 0.9900 .
C2CD Cl2D 1.71(3) .
C2CD Cl1D 1.78(3) .
C2CD H2C1 0.9900 .
C2CD H2C2 0.9900 .
C1G Cl2G 1.479(12) .
C1G Cl1G 1.580(12) .
C1G H1G1 0.9900 .
C1G H1G2 0.9900 .

loop_
_geom_torsion_atom_site_label_1
_geom_torsion_atom_site_label_2
_geom_torsion_atom_site_label_3
_geom_torsion_atom_site_label_4
_geom_torsion
_geom_torsion_site_symmetry_1
_geom_torsion_site_symmetry_4
C2AA Rh1A C1AA O1AA 172(16) . .
N2A Rh1A C1AA O1AA 22(22) . .
N2A' Rh1A C1AA O1AA -13(16) . .
C1AA Rh1A C2AA O2AA 103(7) . .
N2A Rh1A C2AA O2AA -78(7) . .
N2A' Rh1A C2AA O2AA -2(8) . .
C5A N1A N2A C3A 1.5(4) . .
C1M N1A N2A C3A 171.3(3) . .
C5A N1A N2A Rh1A 174.9(3) . .
C1M N1A N2A Rh1A -15.2(4) . .
C1AA Rh1A N2A C3A 110(8) . .
C2AA Rh1A N2A C3A -40.8(4) . .
N2A' Rh1A N2A C3A 144.3(4) . .
C1AA Rh1A N2A N1A -62(8) . .
C2AA Rh1A N2A N1A 147.7(3) . .
N2A' Rh1A N2A N1A -27.3(3) . .
N1A N2A C3A C4A -1.1(5) . .
Rh1A N2A C3A C4A -173.7(3) . .
N2A C3A C4A C5A 0.4(5) . .
N2A N1A C5A C4A -1.2(5) . .
C1M N1A C5A C4A -169.6(4) . .
C3A C4A C5A N1A 0.5(5) . .
C5A N1A C1M N1A' -126.6(4) . .
N2A N1A C1M N1A' 65.9(4) . .
C5A N1A C1M C1C -0.6(6) . .
N2A N1A C1M C1C -168.1(3) . .
N1A C1M N1A' C5A' 129.3(4) . .
C1C C1M N1A' C5A' 2.5(6) . .
N1A C1M N1A' N2A' -59.3(4) . .
C1C C1M N1A' N2A' 173.9(3) . .
C5A' N1A' N2A' C3A' -1.1(5) . .
C1M N1A' N2A' C3A' -174.1(4) . .
C5A' N1A' N2A' Rh1A 176.9(3) . .
C1M N1A' N2A' Rh1A 4.0(5) . .
C1AA Rh1A N2A' C3A' 29.6(5) . .
C2AA Rh1A N2A' C3A' 134.4(18) . .
N2A Rh1A N2A' C3A' -149.5(5) . .
C1AA Rh1A N2A' N1A' -147.8(3) . .
C2AA Rh1A N2A' N1A' -43(2) . .
N2A Rh1A N2A' N1A' 33.0(3) . .
N1A' N2A' C3A' C4A' 0.9(6) . .
Rh1A N2A' C3A' C4A' -176.9(4) . .
N2A' C3A' C4A' C5A' -0.3(6) . .
N2A' N1A' C5A' C4A' 0.9(5) . .
C1M N1A' C5A' C4A' 172.9(4) . .
C3A' C4A' C5A' N1A' -0.4(6) . .
C2BB Rh1B C1BB O1BB 28(39) . .
N2B Rh1B C1BB O1BB 152(33) . .
N2B' Rh1B C1BB O1BB -152(100) . .
C1BB Rh1B C2BB O2BB -54(20) . .
N2B Rh1B C2BB O2BB 127(20) . .
N2B' Rh1B C2BB O2BB 150(100) . .
C5B N1B N2B C3B -2.0(5) . .
C1N N1B N2B C3B -174.0(4) . .
C5B N1B N2B Rh1B -175.9(3) . .
C1N N1B N2B Rh1B 12.1(5) . .
C1BB Rh1B N2B C3B -91(17) . .
C2BB Rh1B N2B C3B 33.3(5) . .
N2B' Rh1B N2B C3B -146.7(5) . .
C1BB Rh1B N2B N1B 81(17) . .
C2BB Rh1B N2B N1B -154.4(4) . .
N2B' Rh1B N2B N1B 25.6(3) . .
N1B N2B C3B C4B 1.6(6) . .
Rh1B N2B C3B C4B 175.0(3) . .
N2B C3B C4B C5B -0.6(6) . .
N2B N1B C5B C4B 1.7(5) . .
C1N N1B C5B C4B 172.4(4) . .
C3B C4B C5B N1B -0.6(6) . .
C5B N1B C1N N1B' 127.7(5) . .
N2B N1B C1N N1B' -62.3(5) . .
C5B N1B C1N C8C 3.7(6) . .
N2B N1B C1N C8C 173.8(3) . .
N1B C1N N1B' C5B' -126.6(5) . .
C8C C1N N1B' C5B' -1.9(6) . .
N1B C1N N1B' N2B' 63.1(5) . .
C8C C1N N1B' N2B' -172.2(4) . .
C5B' N1B' N2B' C3B' 1.9(5) . .
C1N N1B' N2B' C3B' 174.0(4) . .
C5B' N1B' N2B' Rh1B 174.0(3) . .
C1N N1B' N2B' Rh1B -13.9(5) . .
C1BB Rh1B N2B' C3B' -34.0(5) . .
C2BB Rh1B N2B' C3B' 122(100) . .
N2B Rh1B N2B' C3B' 145.4(5) . .
C1BB Rh1B N2B' N1B' 156.0(4) . .
C2BB Rh1B N2B' N1B' -48(100) . .
N2B Rh1B N2B' N1B' -24.5(3) . .
N1B' N2B' C3B' C4B' -1.6(7) . .
Rh1B N2B' C3B' C4B' -173.0(4) . .
N2B' C3B' C4B' C5B' 0.8(8) . .
N2B' N1B' C5B' C4B' -1.4(6) . .
C1N N1B' C5B' C4B' -172.3(5) . .
C3B' C4B' C5B' N1B' 0.4(7) . .
N1A C1M C1C C2C 119.4(4) . .
N1A' C1M C1C C2C -115.9(4) . .
N1A C1M C1C C12C -63.1(5) . .
N1A' C1M C1C C12C 61.6(5) . .
C12C C1C C2C C3C -0.1(6) . .
C1M C1C C2C C3C 177.6(4) . .
C1C C2C C3C C4C 0.2(6) . .
C2C C3C C4C C13C -0.5(6) . .
C10C C5C C6C C7C 1.1(8) . .
C5C C6C C7C C8C -0.3(8) . .
C6C C7C C8C C11C -0.3(7) . .
C6C C7C C8C C1N 179.0(5) . .
N1B C1N C8C C7C 62.3(6) . .
N1B' C1N C8C C7C -61.1(6) . .
N1B C1N C8C C11C -118.5(4) . .
N1B' C1N C8C C11C 118.2(4) . .
C6C C5C C10C C11C -1.2(7) . .
C6C C5C C10C C9C -178.2(4) . .
C13C C9C C10C C11C 9.6(5) . .
C14C C9C C10C C11C -109.8(4) . .
C15C C9C C10C C11C 130.6(4) . .
C13C C9C C10C C5C -173.6(4) . .
C14C C9C C10C C5C 67.0(5) . .
C15C C9C C10C C5C -52.6(5) . .
C12C O1C C11C C10C -6.9(5) . .
C12C O1C C11C C8C 172.8(3) . .
C5C C10C C11C O1C -179.6(4) . .
C9C C10C C11C O1C -2.6(6) . .
C5C C10C C11C C8C 0.6(6) . .
C9C C10C C11C C8C 177.6(4) . .
C7C C8C C11C O1C -179.7(4) . .
C1N C8C C11C O1C 1.0(5) . .
C7C C8C C11C C10C 0.1(6) . .
C1N C8C C11C C10C -179.2(4) . .
C11C O1C C12C C13C 8.5(5) . .
C11C O1C C12C C1C -172.0(3) . .
C2C C1C C12C O1C -179.2(3) . .
C1M C1C C12C O1C 3.2(5) . .
C2C C1C C12C C13C 0.3(6) . .
C1M C1C C12C C13C -177.2(3) . .
O1C C12C C13C C4C 178.9(3) . .
C1C C12C C13C C4C -0.6(5) . .
O1C C12C C13C C9C -0.3(6) . .
C1C C12C C13C C9C -179.8(3) . .
C3C C4C C13C C12C 0.7(6) . .
C3C C4C C13C C9C 179.9(4) . .
C10C C9C C13C C12C -8.2(5) . .
C14C C9C C13C C12C 111.6(4) . .
C15C C9C C13C C12C -128.6(4) . .
C10C C9C C13C C4C 172.7(4) . .
C14C C9C C13C C4C -67.5(5) . .
C15C C9C C13C C4C 52.2(5) . .
C41D B1D C11D C16D 151.5(4) . .
C31D B1D C11D C16D -87.9(4) . .
C21D B1D C11D C16D 33.9(5) . .
C41D B1D C11D C12D -37.0(5) . .
C31D B1D C11D C12D 83.5(4) . .
C21D B1D C11D C12D -154.7(4) . .
C16D C11D C12D C13D -0.7(6) . .
B1D C11D C12D C13D -172.5(4) . .
C11D C12D C13D C14D -0.6(7) . .
C11D C12D C13D C17D -179.1(4) . .
C12D C13D C14D C15D 1.2(7) . .
C17D C13D C14D C15D 179.7(4) . .
C13D C14D C15D C16D -0.4(7) . .
C13D C14D C15D C18D -179.3(5) . .
C12D C11D C16D C15D 1.4(6) . .
B1D C11D C16D C15D 173.3(4) . .
C14D C15D C16D C11D -0.9(7) . .
C18D C15D C16D C11D 178.0(4) . .
F184 C18D F185 F186 -101.5(15) . .
F181 C18D F185 F186 -6(3) . .
F182 C18D F185 F186 -64.5(10) . .
F187 C18D F185 F186 -23.9(10) . .
F190 C18D F185 F186 -159.5(12) . .
F183 C18D F185 F186 -145.9(7) . .
F184 C18D F186 F185 125.5(14) . .
F181 C18D F186 F185 3.2(18) . .
F182 C18D F186 F185 136.2(9) . .
F187 C18D F186 F185 136(2) . .
F190 C18D F186 F185 23.0(14) . .
F183 C18D F186 F185 69.5(14) . .
C41D B1D C21D C26D 84.2(4) . .
C31D B1D C21D C26D -37.8(5) . .
C11D B1D C21D C26D -152.4(4) . .
C41D B1D C21D C22D -89.4(4) . .
C31D B1D C21D C22D 148.6(4) . .
C11D B1D C21D C22D 33.9(5) . .
C26D C21D C22D C23D 1.8(6) . .
B1D C21D C22D C23D 175.9(4) . .
C21D C22D C23D C24D -1.2(7) . .
C21D C22D C23D C27D 178.6(4) . .
C22D C23D C24D C25D -0.4(7) . .
C27D C23D C24D C25D 179.8(4) . .
C23D C24D C25D C26D 1.3(7) . .
C23D C24D C25D C28D -176.4(4) . .
C24D C25D C26D C21D -0.6(6) . .
C28D C25D C26D C21D 177.0(4) . .
C22D C21D C26D C25D -0.9(6) . .
B1D C21D C26D C25D -175.0(4) . .
C24D C23D C27D F273 87.9(10) . .
C22D C23D C27D F273 -91.9(10) . .
C24D C23D C27D F279 166.0(15) . .
C22D C23D C27D F279 -13.7(16) . .
C24D C23D C27D F277 -67.7(12) . .
C22D C23D C27D F277 112.5(12) . .
C24D C23D C27D F271 -157.8(7) . .
C22D C23D C27D F271 22.4(9) . .
C24D C23D C27D F278 45.1(11) . .
C22D C23D C27D F278 -134.7(10) . .
C24D C23D C27D F272 -43.3(9) . .
C22D C23D C27D F272 136.9(8) . .
C24D C23D C27D F274 -133.0(14) . .
C22D C23D C27D F274 47.3(15) . .
C24D C23D C27D F275 17.1(14) . .
C22D C23D C27D F275 -162.7(13) . .
C24D C23D C27D F276 122.2(9) . .
C22D C23D C27D F276 -57.6(10) . .
C24D C25D C28D F281 -147.9(4) . .
C26D C25D C28D F281 34.4(6) . .
C24D C25D C28D F282 92.5(5) . .
C26D C25D C28D F282 -85.2(5) . .
C24D C25D C28D F283 -27.2(6) . .
C26D C25D C28D F283 155.2(4) . .
C41D B1D C31D C32D -152.1(4) . .
C21D B1D C31D C32D -34.6(5) . .
C11D B1D C31D C32D 86.1(4) . .
C41D B1D C31D C36D 37.3(5) . .
C21D B1D C31D C36D 154.8(4) . .
C11D B1D C31D C36D -84.5(4) . .
C36D C31D C32D C33D 0.5(6) . .
B1D C31D C32D C33D -170.6(4) . .
C31D C32D C33D C34D -0.2(7) . .
C31D C32D C33D C37D 178.9(4) . .
C32D C33D C34D C35D 0.1(7) . .
C37D C33D C34D C35D -179.0(4) . .
C33D C34D C35D C36D -0.3(7) . .
C33D C34D C35D C38D -179.8(4) . .
C34D C35D C36D C31D 0.6(7) . .
C38D C35D C36D C31D -179.9(4) . .
C32D C31D C36D C35D -0.7(6) . .
B1D C31D C36D C35D 170.6(4) . .
C34D C33D C37D F376 147.9(9) . .
C32D C33D C37D F376 -31.2(10) . .
C34D C33D C37D F374 22.4(10) . .
C32D C33D C37D F374 -156.7(9) . .
C34D C33D C37D F375 -96.8(9) . .
C32D C33D C37D F375 84.1(10) . .
C34D C33D C37D F372 -62.9(8) . .
C32D C33D C37D F372 118.0(8) . .
C34D C33D C37D F373 176.5(7) . .
C32D C33D C37D F373 -2.6(8) . .
C34D C33D C37D F371 58.1(8) . .
C32D C33D C37D F371 -121.0(7) . .
C34D C33D C37D F378 -19(2) . .
C32D C33D C37D F378 162(2) . .
C34D C33D C37D F377 112.1(16) . .
C32D C33D C37D F377 -67.0(16) . .
C34D C33D C37D F379 -132.8(18) . .
C32D C33D C37D F379 48.1(18) . .
C36D C35D C38D F382 -174.7(11) . .
C34D C35D C38D F382 4.8(13) . .
C36D C35D C38D F384 18.4(11) . .
C34D C35D C38D F384 -162.1(9) . .
C36D C35D C38D F383 -63.0(7) . .
C34D C35D C38D F383 116.5(6) . .
C36D C35D C38D F386 -114.5(8) . .
C34D C35D C38D F386 65.0(9) . .
C36D C35D C38D F381 45.5(7) . .
C34D C35D C38D F381 -135.0(6) . .
C36D C35D C38D F385 141.2(5) . .
C34D C35D C38D F385 -39.3(7) . .
C31D B1D C41D C42D 37.0(5) . .
C21D B1D C41D C42D -86.2(4) . .
C11D B1D C41D C42D 151.6(4) . .
C31D B1D C41D C46D -149.4(4) . .
C21D B1D C41D C46D 87.5(4) . .
C11D B1D C41D C46D -34.8(5) . .
C46D C41D C42D C43D 0.8(6) . .
B1D C41D C42D C43D 174.9(4) . .
C41D C42D C43D C44D -0.1(6) . .
C41D C42D C43D C47D 179.7(4) . .
C42D C43D C44D C45D -0.9(6) . .
C47D C43D C44D C45D 179.3(4) . .
C43D C44D C45D C46D 1.3(6) . .
C43D C44D C45D C48D -178.3(4) . .
C44D C45D C46D C41D -0.7(6) . .
C48D C45D C46D C41D 179.0(4) . .
C42D C41D C46D C45D -0.4(6) . .
B1D C41D C46D C45D -174.3(4) . .
C44D C43D C47D F474 154.4(11) . .
C42D C43D C47D F474 -25.4(12) . .
C44D C43D C47D F475 -82.6(13) . .
C42D C43D C47D F475 97.5(13) . .
C44D C43D C47D F476 34.6(13) . .
C42D C43D C47D F476 -145.2(12) . .
C44D C43D C47D F473 -6.9(6) . .
C42D C43D C47D F473 173.2(4) . .
C44D C43D C47D F471 115.7(5) . .
C42D C43D C47D F471 -64.1(6) . .
C44D C43D C47D F472 -125.0(5) . .
C42D C43D C47D F472 55.2(6) . .
C46D C45D C48D F481 71.5(8) . .
C44D C45D C48D F481 -108.9(8) . .
C46D C45D C48D F485 -97.6(14) . .
C44D C45D C48D F485 82.1(14) . .
C46D C45D C48D F487 -21.4(12) . .
C44D C45D C48D F487 158.3(11) . .
C46D C45D C48D F489 104.8(13) . .
C44D C45D C48D F489 -75.5(13) . .
C46D C45D C48D F483 -164.6(7) . .
C44D C45D C48D F483 15.0(8) . .
C46D C45D C48D F482 -47.2(7) . .
C44D C45D C48D F482 132.5(6) . .
C46D C45D C48D F488 -136.7(10) . .
C44D C45D C48D F488 43.0(11) . .
C46D C45D C48D F486 142.4(11) . .
C44D C45D C48D F486 -37.9(12) . .
C46D C45D C48D F484 29.5(10) . .
C44D C45D C48D F484 -150.9(9) . .
C41E B1E C11E C12E 0.1(5) . .
C21E B1E C11E C12E -119.0(4) . .
C31E B1E C11E C12E 121.0(4) . .
C41E B1E C11E C16E 179.4(3) . .
C21E B1E C11E C16E 60.4(4) . .
C31E B1E C11E C16E -59.6(4) . .
C16E C11E C12E C13E -1.9(5) . .
B1E C11E C12E C13E 177.5(3) . .
C11E C12E C13E C14E -0.8(6) . .
C11E C12E C13E C17E 179.8(3) . .
C12E C13E C14E C15E 1.3(5) . .
C17E C13E C14E C15E -179.3(3) . .
C13E C14E C15E C16E 0.8(6) . .
C13E C14E C15E C18E 178.8(4) . .
C14E C15E C16E C11E -3.6(6) . .
C18E C15E C16E C11E 178.3(4) . .
C12E C11E C16E C15E 4.1(5) . .
B1E C11E C16E C15E -175.4(4) . .
C14E C13E C17E F17E 96.1(12) . .
C12E C13E C17E F17E -84.5(12) . .
C14E C13E C17E F17D -144.4(13) . .
C12E C13E C17E F17D 35.0(13) . .
C14E C13E C17E F17F -23.6(16) . .
C12E C13E C17E F17F 155.8(16) . .
C14E C13E C17E F17B 117.3(6) . .
C12E C13E C17E F17B -63.3(6) . .
C14E C13E C17E F17A -125.2(5) . .
C12E C13E C17E F17A 54.2(5) . .
C14E C13E C17E F17G -104.9(12) . .
C12E C13E C17E F17G 74.5(12) . .
C14E C13E C17E F17C -4.4(6) . .
C12E C13E C17E F17C 174.9(5) . .
C14E C13E C17E F17H 133.7(17) . .
C12E C13E C17E F17H -46.9(17) . .
C14E C13E C17E F17I 18.8(12) . .
C12E C13E C17E F17I -161.8(11) . .
C16E C15E C18E F18F 67.1(16) . .
C14E C15E C18E F18F -111.0(16) . .
C16E C15E C18E F18E -179.5(13) . .
C14E C15E C18E F18E 2.4(14) . .
C16E C15E C18E F18D -58.0(11) . .
C14E C15E C18E F18D 124.0(11) . .
C16E C15E C18E F18A -32.3(6) . .
C14E C15E C18E F18A 149.6(5) . .
C16E C15E C18E F18B 84.4(7) . .
C14E C15E C18E F18B -93.7(7) . .
C16E C15E C18E F18C -155.0(5) . .
C14E C15E C18E F18C 27.0(6) . .
C11E B1E C21E C26E 170.7(3) . .
C41E B1E C21E C26E 49.8(4) . .
C31E B1E C21E C26E -69.1(4) . .
C11E B1E C21E C22E -13.4(5) . .
C41E B1E C21E C22E -134.3(4) . .
C31E B1E C21E C22E 106.9(4) . .
C26E C21E C22E C23E 1.6(5) . .
B1E C21E C22E C23E -174.4(4) . .
C21E C22E C23E C24E 1.1(6) . .
C21E C22E C23E C27E -178.5(4) . .
C22E C23E C24E C25E -1.5(7) . .
C27E C23E C24E C25E 178.2(4) . .
C23E C24E C25E C26E -0.9(6) . .
C23E C24E C25E C28E 174.6(4) . .
C24E C25E C26E C21E 3.9(6) . .
C28E C25E C26E C21E -171.7(4) . .
C22E C21E C26E C25E -4.1(5) . .
B1E C21E C26E C25E 172.3(3) . .
C24E C23E C27E F27B 105.0(11) . .
C22E C23E C27E F27B -75.4(11) . .
C24E C23E C27E F27A -132.6(8) . .
C22E C23E C27E F27A 47.1(9) . .
C24E C23E C27E F27E 67.5(14) . .
C22E C23E C27E F27E -112.9(13) . .
C24E C23E C27E F27D -172.9(15) . .
C22E C23E C27E F27D 6.7(16) . .
C24E C23E C27E F27C -14.1(10) . .
C22E C23E C27E F27C 165.5(9) . .
C24E C23E C27E F27I 32.9(14) . .
C22E C23E C27E F27I -147.5(13) . .
C24E C23E C27E F27F -47.7(13) . .
C22E C23E C27E F27F 131.9(13) . .
C24E C23E C27E F27G -103.8(12) . .
C22E C23E C27E F27G 75.8(13) . .
C24E C23E C27E F27H 142.3(10) . .
C22E C23E C27E F27H -38.1(11) . .
C26E C25E C28E F28B 82.1(5) . .
C24E C25E C28E F28B -93.5(5) . .
C26E C25E C28E F28C -155.9(4) . .
C24E C25E C28E F28C 28.5(6) . .
C26E C25E C28E F28A -36.4(5) . .
C24E C25E C28E F28A 148.0(4) . .
C11E B1E C31E C32E 143.3(3) . .
C41E B1E C31E C32E -95.6(4) . .
C21E B1E C31E C32E 21.6(5) . .
C11E B1E C31E C36E -39.5(4) . .
C41E B1E C31E C36E 81.6(4) . .
C21E B1E C31E C36E -161.2(3) . .
C36E C31E C32E C33E -2.0(5) . .
B1E C31E C32E C33E 175.3(3) . .
C31E C32E C33E C34E 1.5(6) . .
C31E C32E C33E C37E -178.0(3) . .
C32E C33E C34E C35E -0.3(6) . .
C37E C33E C34E C35E 179.2(4) . .
C33E C34E C35E C36E -0.4(6) . .
C33E C34E C35E C38E 178.0(4) . .
C34E C35E C36E C31E -0.2(6) . .
C38E C35E C36E C31E -178.6(3) . .
C32E C31E C36E C35E 1.4(5) . .
B1E C31E C36E C35E -176.1(3) . .
C34E C33E C37E F37B -179.9(4) . .
C32E C33E C37E F37B -0.4(6) . .
C34E C33E C37E F37A 56.9(5) . .
C32E C33E C37E F37A -123.6(4) . .
C34E C33E C37E F37C -60.6(5) . .
C32E C33E C37E F37C 118.9(4) . .
C34E C35E C38E F38A 18.2(5) . .
C36E C35E C38E F38A -163.4(4) . .
C34E C35E C38E F38B 139.0(4) . .
C36E C35E C38E F38B -42.6(5) . .
C34E C35E C38E F38C -102.7(4) . .
C36E C35E C38E F38C 75.7(5) . .
C11E B1E C41E C42E 112.0(4) . .
C21E B1E C41E C42E -126.4(3) . .
C31E B1E C41E C42E -8.4(5) . .
C11E B1E C41E C46E -66.3(4) . .
C21E B1E C41E C46E 55.3(4) . .
C31E B1E C41E C46E 173.3(3) . .
C46E C41E C42E C43E -1.8(5) . .
B1E C41E C42E C43E 179.9(3) . .
C41E C42E C43E C44E 1.2(6) . .
C41E C42E C43E C47E 178.7(3) . .
C42E C43E C44E C45E 0.3(6) . .
C47E C43E C44E C45E -177.2(3) . .
C43E C44E C45E C46E -1.2(6) . .
C43E C44E C45E C48E 177.0(3) . .
C44E C45E C46E C41E 0.5(6) . .
C48E C45E C46E C41E -177.7(3) . .
C42E C41E C46E C45E 1.0(5) . .
B1E C41E C46E C45E 179.4(3) . .
C44E C43E C47E F47A -139.3(7) . .
C42E C43E C47E F47A 43.2(8) . .
C44E C43E C47E F47E 69.6(8) . .
C42E C43E C47E F47E -107.9(8) . .
C44E C43E C47E F47C -11.8(8) . .
C42E C43E C47E F47C 170.7(7) . .
C44E C43E C47E F47D -168.5(5) . .
C42E C43E C47E F47D 13.9(7) . .
C44E C43E C47E F47F -57.9(7) . .
C42E C43E C47E F47F 124.6(7) . .
C44E C43E C47E F47B 103.0(6) . .
C42E C43E C47E F47B -74.5(7) . .
C46E C45E C48E F48D 110.0(10) . .
C44E C45E C48E F48D -68.3(11) . .
C46E C45E C48E F48F -27.2(11) . .
C44E C45E C48E F48F 154.6(11) . .
C46E C45E C48E F48E -135.6(11) . .
C44E C45E C48E F48E 46.2(12) . .
C46E C45E C48E F48B -98.5(5) . .
C44E C45E C48E F48B 83.3(5) . .
C46E C45E C48E F48A 141.4(4) . .
C44E C45E C48E F48A -36.9(6) . .
C46E C45E C48E F48C 22.2(5) . .
C44E C45E C48E F48C -156.0(4) . .
Cl1A C1AB Cl1A Cl1B 149(4) 2_675 .
C1AB C1AB Cl1A Cl1B 149(4) 2_675 .
Cl1B C1AB Cl1A Cl1B 158(3) 2_675 .
Cl1B C1AB Cl1A C1AB -149(4) . 2_675
Cl1A C1AB Cl1A C1AB 0.001(10) 2_675 2_675
Cl1B C1AB Cl1A C1AB 8.9(13) 2_675 2_675
C1AB Cl1A Cl1B C1AB 25(4) 2_675 .
C1AB Cl1A Cl1B C1AB -25(4) . 2_675
Cl1A C1AB Cl1B Cl1A -42(6) 2_675 .
C1AB C1AB Cl1B Cl1A -25(4) 2_675 .
Cl1B C1AB Cl1B Cl1A -25(4) 2_675 .
Cl1A C1AB Cl1B C1AB -17(2) 2_675 2_675
Cl1B C1AB Cl1B C1AB 0.002(9) 2_675 2_675
Cl1A C1AB Cl1B C1AB 25(4) . 2_675
